data_1567723
loop_
_publ_author_name
'Si, Wei-Dan'
'Sheng, Kai'
'Zhang, Chengkai'
'Wang, Zhi'
'Zhang, Shan-Shan'
'Dou, Jian-Min'
'Feng, Lei'
'Gao, Zhi-Yong'
'Tung, Chen-Ho'
'Sun, Di'

_publ_section_title
;
 Bicarbonate insertion triggered self-assembly of chiral octa-gold
 nanoclusters into helical superstructures in the crystalline state
;
_journal_issue 35
_journal_name_full 'Chemical Science'
_journal_page_first 10523
_journal_page_last 10531
_journal_paper_doi 10.1039/D2SC03463H
_journal_volume 13
_journal_year 2022
_chemical_absolute_configuration syn
_chemical_formula_moiety 'C146 H106 Au8 O4 P6 S2, 2(C H O3)'
_chemical_formula_sum 'C148 H108 Au8 O10 P6 S2'
_chemical_formula_weight 3872.01
_space_group_crystal_system orthorhombic
_space_group_IT_number 19
_space_group_name_Hall 'P 2ac 2ab'
_space_group_name_H-M_alt 'P 21 21 21'
_atom_sites_solution_hydrogens mixed
_atom_sites_solution_primary iterative
_audit_creation_date 2021-10-20
_audit_creation_method
;
Olex2 1.3
(compiled 2020.11.12 svn.r5f609507 for OlexSys, GUI svn.r6408)
;
_audit_update_record
;
2022-01-14 deposited with the CCDC.	2022-08-15 downloaded from the CCDC.
;
_cell_angle_alpha 90
_cell_angle_beta 90
_cell_angle_gamma 90
_cell_formula_units_Z 4
_cell_length_a 18.4744(2)
_cell_length_b 27.7085(3)
_cell_length_c 31.2344(3)
_cell_measurement_reflns_used 16781
_cell_measurement_temperature 99.99(10)
_cell_measurement_theta_max 76.3680
_cell_measurement_theta_min 2.8220
_cell_volume 15988.8(3)
_computing_cell_refinement 'CrysAlisPro 1.171.40.25a (Rigaku OD, 2018)'
_computing_data_collection 'CrysAlisPro 1.171.40.25a (Rigaku OD, 2018)'
_computing_data_reduction 'CrysAlisPro 1.171.40.25a (Rigaku OD, 2018)'
_computing_molecular_graphics 'Olex2 1.3 (Dolomanov et al., 2009)'
_computing_publication_material 'Olex2 1.3 (Dolomanov et al., 2009)'
_computing_structure_refinement 'olex2.refine 1.3 (Bourhis et al., 2015)'
_computing_structure_solution 'olex2.solve 1.3 (Bourhis et al., 2015)'
_diffrn_ambient_environment N~2~
_diffrn_ambient_temperature 99.99(10)
_diffrn_detector 'CCD plate'
_diffrn_detector_area_resol_mean 10.0000
_diffrn_detector_type HyPix
_diffrn_measured_fraction_theta_full 0.984
_diffrn_measured_fraction_theta_max 0.984
_diffrn_measurement_details
;
List of Runs (angles in degrees, time in seconds):

  # Type    Start    End  Width  t~exp~   \w     \q     \k     \f   Frames
#--------------------------------------------------------------------------
  1  \w   -117.00 -70.00   1.00    1.12    --  -48.45-125.00 -60.00   47
  2  \w    -59.00  21.00   1.00    1.12    --  -48.45  38.00-150.00   80
  3  \w    -95.00 -38.00   1.00    8.00    --  -86.25 131.00-123.00   57
  4  \w     42.00 129.00   1.00    8.00    --  106.49-142.00  82.00   87
  5  \w     65.00 172.00   1.00    8.00    --  106.49   5.00 169.00  107
  6  \w     79.00 120.00   1.00    8.00    --  106.49 -57.00-120.00   41
  7  \w     34.00  60.00   1.00    8.00    --  106.49 -57.00-120.00   26
;
_diffrn_measurement_device 'four-circle diffractometer'
_diffrn_measurement_device_type 'XtaLAB Synergy, Dualflex, HyPix'
_diffrn_measurement_method '\w scans'
_diffrn_measurement_specimen_support 'Mitegen 50um'
_diffrn_orient_matrix_type 'CrysAlisPro convention (1999,Acta A55,543-557)'
_diffrn_orient_matrix_UB_11 -0.0008924000
_diffrn_orient_matrix_UB_12 -0.0519935000
_diffrn_orient_matrix_UB_13 0.0174522000
_diffrn_orient_matrix_UB_21 -0.0051183000
_diffrn_orient_matrix_UB_22 -0.0196197000
_diffrn_orient_matrix_UB_23 -0.0460474000
_diffrn_orient_matrix_UB_31 0.0832379000
_diffrn_orient_matrix_UB_32 -0.0017417000
_diffrn_orient_matrix_UB_33 -0.0026307000
_diffrn_radiation_collimation 0.3
_diffrn_radiation_monochromator mirror
_diffrn_radiation_probe x-ray
_diffrn_radiation_type 'Cu K\a'
_diffrn_radiation_wavelength 1.54184
_diffrn_reflns_av_R_equivalents 0.0641
_diffrn_reflns_av_unetI/netI 0.0742
_diffrn_reflns_Laue_measured_fraction_full 0.984
_diffrn_reflns_Laue_measured_fraction_max 0.984
_diffrn_reflns_limit_h_max 22
_diffrn_reflns_limit_h_min -8
_diffrn_reflns_limit_k_max 26
_diffrn_reflns_limit_k_min -33
_diffrn_reflns_limit_l_max 37
_diffrn_reflns_limit_l_min -28
_diffrn_reflns_number 48414
_diffrn_reflns_point_group_measured_fraction_full 0.920
_diffrn_reflns_point_group_measured_fraction_max 0.920
_diffrn_reflns_theta_full 67.079
_diffrn_reflns_theta_max 67.079
_diffrn_reflns_theta_min 2.829
_diffrn_source 'micro-focus sealed X-ray tube'
_diffrn_source_current 24.0
_diffrn_source_power 1.2
_diffrn_source_target Mo
_diffrn_source_type 'PhotonJet (Cu) X-ray Source'
_diffrn_source_voltage 50.0
_exptl_absorpt_coefficient_mu 14.631
_exptl_absorpt_correction_T_max 1.00000
_exptl_absorpt_correction_T_min 0.17083
_exptl_absorpt_correction_type multi-scan
_exptl_absorpt_process_details
;
CrysAlisPro 1.171.40.25a (Rigaku Oxford Diffraction, 2018)
Empirical absorption correction using spherical harmonics,
 implemented in SCALE3 ABSPACK scaling algorithm.
;
_exptl_crystal_colour 'clear light orange'
_exptl_crystal_colour_lustre clear
_exptl_crystal_colour_modifier light
_exptl_crystal_colour_primary orange
_exptl_crystal_density_diffrn 1.609
_exptl_crystal_description needle
_exptl_crystal_F_000 7320
_exptl_crystal_size_max 0.08
_exptl_crystal_size_mid 0.05
_exptl_crystal_size_min 0.03
_refine_diff_density_max 2.374
_refine_diff_density_min -1.674
_refine_diff_density_rms 0.223
_refine_ls_abs_structure_details
;
 Flack x determined using 7353 quotients [(I+)-(I-)]/[(I+)+(I-)]
 (Parsons, Flack and Wagner, Acta Cryst. B69 (2013) 249-259).
;
_refine_ls_abs_structure_Flack -0.041(8)
_refine_ls_extinction_method none
_refine_ls_goodness_of_fit_ref 1.054
_refine_ls_hydrogen_treatment constr
_refine_ls_matrix_type full
_refine_ls_number_parameters 1483
_refine_ls_number_reflns 26263
_refine_ls_number_restraints 1057
_refine_ls_restrained_S_all 1.037
_refine_ls_R_factor_all 0.0882
_refine_ls_R_factor_gt 0.0672
_refine_ls_shift/su_max 0.001
_refine_ls_shift/su_mean 0.000
_refine_ls_structure_factor_coef Fsqd
_refine_ls_weighting_details 'w=1/[\s^2^(Fo^2^)+(0.0816P)^2^+214.2552P] where P=(Fo^2^+2Fc^2^)/3'
_refine_ls_weighting_scheme calc
_refine_ls_wR_factor_gt 0.1685
_refine_ls_wR_factor_ref 0.1881
_reflns_Friedel_coverage 0.740
_reflns_Friedel_fraction_full 0.846
_reflns_Friedel_fraction_max 0.846
_reflns_number_gt 20735
_reflns_number_total 26263
_reflns_threshold_expression 'I > 2\s(I)'
_cod_data_source_file d2sc03463h2.cif
_cod_data_source_block SD_S_Au8c
_cod_database_code 1567723
_shelx_shelxl_version_number 2018/3
_chemical_oxdiff_formula AuC
_shelx_space_group_comment
;
The symmetry employed for this shelxl refinement is uniquely defined
by the following loop, which should always be used as a source of
symmetry information in preference to the above space-group names.
They are only intended as comments.
;
_shelx_estimated_absorpt_t_max 0.668
_shelx_estimated_absorpt_t_min 0.387
_reflns_odcompleteness_completeness 98.33
_reflns_odcompleteness_iscentric 1
_reflns_odcompleteness_theta 66.97
_olex2_refinement_description
;
1. Restrained distances
 C122-C59
 1.39 with sigma of 0.01
 C59-C33
 1.39 with sigma of 0.01
 C33-C127
 1.39 with sigma of 0.01
 C127-C128
 1.39 with sigma of 0.01
 C128-C123
 1.39 with sigma of 0.01
 C123-C122
 1.39 with sigma of 0.01
 C122-C121
 1.39 with sigma of 0.01
 C121-C126
 1.39 with sigma of 0.01
 C126-C125
 1.39 with sigma of 0.01
 C125-C124
 1.39 with sigma of 0.01
 C124-C123
 1.39 with sigma of 0.01
 C107-C39
 1.39 with sigma of 0.01
 C95-C84
 1.39 with sigma of 0.01
 C84-C47
 1.39 with sigma of 0.01
 C107-C46
 1.39 with sigma of 0.01
 C140-C50
 1.39 with sigma of 0.02
 C46-C140
 1.39 with sigma of 0.02
 C47-C48
 1.39 with sigma of 0.02
 C48-C49
 1.39 with sigma of 0.02
 C46-C47
 1.39 with sigma of 0.02
 C101-C100
 1.39 with sigma of 0.02
 C85-C101
 1.39 with sigma of 0.02
 C53-C85
 1.39 with sigma of 0.02
 C30-C102
 1.39 with sigma of 0.02
 C99-C55
 1.39 with sigma of 0.02
 C99-C106
 1.39 with sigma of 0.02
 C106-C111
 1.39 with sigma of 0.02
 C111-C53
 1.39 with sigma of 0.02
 C108-C109
 1.39 with sigma of 0.02
 C131-C145
 1.39 with sigma of 0.02
 C143-C144
 1.39 with sigma of 0.02
 C129-C143
 1.39 with sigma of 0.02
 C94-C52
 1.39 with sigma of 0.02
 C94-C60
 1.39 with sigma of 0.02
 C60-C141
 1.39 with sigma of 0.02
 C137-C132
 1.39 with sigma of 0.02
 C141-C142
 1.39 with sigma of 0.02
 C52-C113
 1.39 with sigma of 0.02
 C113-C142
 1.39 with sigma of 0.02
 C60-C94
 1.39 with sigma of 0.02
 C145-C144
 1.39 with sigma of 0.01
 C130-C131
 1.39 with sigma of 0.01
 C130-C129
 1.39 with sigma of 0.01
 C41-C27
 1.39 with sigma of 0.01
 C27-C18
 1.39 with sigma of 0.01
 C18-C17
 1.39 with sigma of 0.01
 C38-C103
 1.39 with sigma of 0.01
 C81-C103
 1.39 with sigma of 0.01
 C81-C44
 1.39 with sigma of 0.01
 C132-C133
 1.39 with sigma of 0.02
 C137-C136
 1.39 with sigma of 0.02
 C133-C134
 1.39 with sigma of 0.02
 C136-C135
 1.39 with sigma of 0.02
 C112-C29
 1.39 with sigma of 0.02
 C59-C51
 1.39 with sigma of 0.02
 C65-C66
 1.39 with sigma of 0.02
 C66-C67
 1.39 with sigma of 0.02
 C68-C67
 1.39 with sigma of 0.02
 C69-C68
 1.39 with sigma of 0.02
 C69-C64
 1.39 with sigma of 0.02
 O6-C146
 1.3 with sigma of 0.01
 O7-C146
 1.35 with sigma of 0.01
 O5-C146
 1.3 with sigma of 0.01
 C45-C58
 1.39 with sigma of 0.01
 C58-C139
 1.39 with sigma of 0.02
 C104-C114
 1.39 with sigma of 0.01
 C138-C114
 1.39 with sigma of 0.01
2. Uiso/Uaniso restraints and constraints
All non-hydrogen atoms have similar U: within 1.7A with sigma of 0.004 and
sigma for terminal atoms of 0.008 within 1.7A
3.a Riding coordinates:
 O3(H3), O7(H7A), O9(H9A)
3.b Aromatic/amide H refined with riding coordinates:
 C3(H3A), C4(H4), C5(H5), C6(H6), C7(H7), C8(H8), C9(H9), C15(H15), C16(H16),
 C17(H17), C18(H18), C19(H19), C20(H20), C21(H21), C22(H22), C23(H23), C24(H24),
  C25(H25), C28(H28), C34(H34), C35(H35), C37(H37), C38(H38), C39(H39),
 C42(H42), C43(H43), C44(H44), C48(H48), C49(H49), C50(H50), C52(H52), C56(H56),
  C57(H57), C62(H62), C63(H63), C64(H64), C65(H65), C66(H66), C68(H68),
 C69(H69), C72(H72), C73(H73), C74(H74), C75(H75), C76(H76), C77(H77), C78(H78),
  C79(H79), C80(H80), C81(H81), C82(H82), C83(H83), C85(H85), C87(H87),
 C88(H88), C89(H89), C90(H90), C91(H91), C93(H93), C94(H94), C96(H96), C97(H97),
  C98(H98), C100(H100), C101(H101), C102(H102), C103(H103), C104(H104),
 C105(H105), C106(H106), C107(H107), C108(H108), C109(H109), C110(H110),
 C111(H111), C112(H112), C113(H113), C114(H114), C115(H115), C116(H116),
 C118(H118), C119(H119), C120(H120), C121(H121), C124(H124), C125(H125),
 C126(H126), C127(H127), C128(H128), C131(H131), C132(H132), C133(H133),
 C134(H134), C135(H135), C136(H136), C138(H138), C139(H139), C140(H140),
 C141(H141), C142(H142), C143(H143), C144(H144), C145(H145), C148(H148)
3.c Fitted hexagon refined as free rotating group:
 C5(C6,C7,C8,C9,C10), C21(C22,C23,C24,C25,C26), C64(C65,C66,C67,C68,C69),
 C71(C72,C73,C74,C75,C76), C87(C88,C89,C90,C91,C92), C115(C116,C117,C118,C119,
 C120), C132(C133,C134,C135,C136,C137)
3.d Tetrahedral OH refined with riding coordinates:
 O2(H2)
;
_olex2_submission_special_instructions 'No special instructions were received'
_oxdiff_exptl_absorpt_empirical_details
;
Empirical correction (ABSPACK) includes:
- Absorption correction using spherical harmonics
- Frame scaling
;
_oxdiff_exptl_absorpt_empirical_full_max 4.231
_oxdiff_exptl_absorpt_empirical_full_min 0.518

loop_
_space_group_symop_operation_xyz
'x, y, z'
'-x+1/2, -y, z+1/2'
'-x, y+1/2, -z+1/2'
'x+1/2, -y+1/2, -z'

loop_
_atom_site_label
_atom_site_type_symbol
_atom_site_fract_x
_atom_site_fract_y
_atom_site_fract_z
_atom_site_U_iso_or_equiv
_atom_site_adp_type
_atom_site_occupancy
_atom_site_site_symmetry_order
_atom_site_calc_flag
_atom_site_refinement_flags_posn
_atom_site_refinement_flags_adp
_atom_site_refinement_flags_occupancy
_atom_site_disorder_assembly
_atom_site_disorder_group
Au1 Au 0.75702(6) 0.54776(4) 0.31100(4) 0.0528(3) Uani 1 1 d . . . . .
Au2 Au 0.79422(6) 0.64244(3) 0.34394(3) 0.0493(3) Uani 1 1 d . . . . .
Au3 Au 0.71570(7) 0.72064(4) 0.36512(4) 0.0620(3) Uani 1 1 d . . . . .
Au4 Au 0.67456(6) 0.66105(4) 0.30001(5) 0.0580(3) Uani 1 1 d . . . . .
Au5 Au 0.79451(6) 0.72670(3) 0.28775(3) 0.0464(2) Uani 1 1 d . . . . .
Au6 Au 0.79015(6) 0.64672(4) 0.24123(3) 0.0466(2) Uani 1 1 d . . . . .
Au7 Au 0.65327(6) 0.65139(4) 0.19117(5) 0.0612(3) Uani 1 1 d . . . . .
Au8 Au 0.75825(6) 0.73118(4) 0.20490(4) 0.0525(3) Uani 1 1 d . . . . .
S1 S 0.7879(3) 0.56147(18) 0.2400(2) 0.0439(12) Uani 1 1 d . . . . .
S2 S 0.5758(4) 0.6562(3) 0.2514(3) 0.070(2) Uani 1 1 d . . . . .
P1 P 0.7052(5) 0.5340(3) 0.3755(3) 0.077(2) Uani 1 1 d . . . . .
P2 P 0.9004(4) 0.6107(2) 0.3729(2) 0.0535(16) Uani 1 1 d . . . . .
P3 P 0.6614(6) 0.7819(3) 0.4017(3) 0.079(3) Uani 1 1 d . . . . .
P4 P 0.8422(4) 0.7966(2) 0.3146(2) 0.0509(15) Uani 1 1 d . . . . .
P5 P 0.7139(5) 0.7886(2) 0.1585(3) 0.0627(19) Uani 1 1 d . . . . .
P6 P 0.7119(5) 0.6387(3) 0.1280(3) 0.070(2) Uani 1 1 d . . . . .
O1 O 0.7728(9) 0.4578(6) 0.2500(7) 0.061(4) Uani 1 1 d . U . . .
O2 O 0.8296(11) 0.4107(7) 0.2014(8) 0.076(4) Uani 1 1 d . U . . .
H2 H 0.828901 0.386465 0.216419 0.114 Uiso 1 1 calc R U . . .
O3 O 0.3706(14) 0.6153(8) 0.3036(13) 0.122(7) Uani 1 1 d . U . . .
H3 H 0.339152 0.637127 0.309599 0.146 Uiso 1 1 d R U . . .
O4 O 0.4105(14) 0.6590(8) 0.2523(12) 0.112(7) Uani 1 1 d . U . . .
C1 C 0.816(2) 0.8281(14) 0.4022(12) 0.092(4) Uani 1 1 d . U . . .
C2 C 0.9749(14) 0.6419(10) 0.3474(9) 0.052(3) Uani 1 1 d . U . . .
C3 C 0.9704(13) 0.6504(10) 0.3031(9) 0.052(3) Uani 1 1 d . U . . .
H3A H 0.931219 0.638259 0.287889 0.063 Uiso 1 1 calc R U . . .
C4 C 0.9618(18) 0.4878(9) 0.3126(11) 0.065(3) Uani 1 1 d . U . . .
H4 H 0.990784 0.480714 0.289098 0.078 Uiso 1 1 calc R U . . .
C5 C 0.8623(14) 0.6429(8) 0.4536(7) 0.102(7) Uani 1 1 d G U . . .
H5 H 0.822018 0.656423 0.440400 0.122 Uiso 1 1 calc R U . . .
C6 C 0.8709(14) 0.6468(8) 0.4977(7) 0.104(7) Uani 1 1 d G U . . .
H6 H 0.836341 0.662928 0.513967 0.124 Uiso 1 1 calc R U . . .
C7 C 0.9311(16) 0.6266(8) 0.5175(5) 0.104(7) Uani 1 1 d G U . . .
H7 H 0.936828 0.629196 0.546967 0.125 Uiso 1 1 calc R U . . .
C8 C 0.9827(14) 0.6025(8) 0.4932(7) 0.104(7) Uani 1 1 d G U . . .
H8 H 1.022994 0.588960 0.506401 0.125 Uiso 1 1 calc R U . . .
C9 C 0.9741(14) 0.5986(8) 0.4491(7) 0.103(7) Uani 1 1 d G U . . .
H9 H 1.008672 0.582455 0.432834 0.123 Uiso 1 1 calc R U . . .
C10 C 0.9139(16) 0.6188(8) 0.4293(5) 0.102(7) Uani 1 1 d G U . . .
C11 C 0.414(2) 0.6221(13) 0.272(2) 0.113(6) Uani 1 1 d . U . . .
C12 C 0.8845(15) 0.4850(11) 0.2169(11) 0.064(3) Uani 1 1 d . U . . .
C13 C 0.9351(16) 0.8019(10) 0.2977(11) 0.064(4) Uani 1 1 d . U . . .
C14 C 0.932(2) 0.7220(13) 0.1196(11) 0.081(3) Uani 1 1 d . U . . .
C15 C 1.0244(13) 0.6773(9) 0.2809(9) 0.051(3) Uani 1 1 d . U . . .
H15 H 1.018162 0.686392 0.252522 0.062 Uiso 1 1 calc R U . . .
C16 C 0.923(2) 0.7603(15) 0.4295(12) 0.092(4) Uani 1 1 d . U . . .
H16 H 0.955452 0.737373 0.439938 0.111 Uiso 1 1 calc R U . . .
C17 C 0.8408(19) 0.3794(7) 0.3699(10) 0.069(3) Uani 1 1 d D U . . .
H17 H 0.815770 0.354658 0.383449 0.082 Uiso 1 1 calc R U . . .
C18 C 0.8363(17) 0.4259(7) 0.3865(9) 0.068(3) Uani 1 1 d D U . . .
H18 H 0.807851 0.432992 0.410198 0.081 Uiso 1 1 calc R U . . .
C19 C 0.9482(17) 0.7843(11) 0.2545(10) 0.063(4) Uani 1 1 d . U . . .
H19 H 0.912104 0.770622 0.237685 0.075 Uiso 1 1 calc R U . . .
C20 C 0.8387(18) 0.8911(10) 0.2865(10) 0.065(4) Uani 1 1 d . U . . .
H20 H 0.887986 0.892104 0.292551 0.078 Uiso 1 1 calc R U . . .
C21 C 0.7735(11) 0.8710(7) 0.1157(7) 0.077(4) Uani 1 1 d G U . . .
H21 H 0.737049 0.866511 0.095509 0.092 Uiso 1 1 calc R U . . .
C22 C 0.8212(12) 0.9095(7) 0.1117(6) 0.078(4) Uani 1 1 d G U . . .
H22 H 0.816700 0.930809 0.088875 0.094 Uiso 1 1 calc R U . . .
C23 C 0.8756(11) 0.9161(6) 0.1419(7) 0.077(4) Uani 1 1 d G U . . .
H23 H 0.907523 0.941910 0.139217 0.092 Uiso 1 1 calc R U . . .
C24 C 0.8823(11) 0.8843(7) 0.1760(7) 0.076(4) Uani 1 1 d G U . . .
H24 H 0.918695 0.888714 0.196193 0.091 Uiso 1 1 calc R U . . .
C25 C 0.8346(12) 0.8457(6) 0.1800(6) 0.075(4) Uani 1 1 d G U . . .
H25 H 0.839045 0.824415 0.202828 0.090 Uiso 1 1 calc R U . . .
C26 C 0.7802(11) 0.8391(6) 0.1498(7) 0.076(4) Uani 1 1 d G U . . .
C27 C 0.8767(16) 0.4611(8) 0.3657(9) 0.067(3) Uani 1 1 d D U . . .
C28 C 0.9870(16) 0.8248(11) 0.3185(11) 0.064(4) Uani 1 1 d . U . . .
H28 H 0.976587 0.838450 0.344971 0.077 Uiso 1 1 calc R U . . .
C29 C 0.872(2) 0.7423(11) 0.1013(11) 0.082(3) Uani 1 1 d D U . . .
C30 C 0.774(2) 0.9116(14) 0.3855(12) 0.095(4) Uani 1 1 d D U . . .
C31 C 0.8731(15) 0.5358(11) 0.2249(11) 0.062(3) Uani 1 1 d . U . . .
C32 C 0.7955(17) 0.8499(10) 0.2943(10) 0.065(4) Uani 1 1 d . U . . .
C33 C 0.7610(16) 0.5360(10) 0.4241(9) 0.078(4) Uani 1 1 d D U . . .
C34 C 1.0822(14) 0.6885(9) 0.3017(9) 0.053(3) Uani 1 1 d . U . . .
H34 H 1.121375 0.700766 0.286507 0.063 Uiso 1 1 calc R U . . .
C35 C 0.924(2) 0.6776(12) 0.1428(11) 0.080(4) Uani 1 1 d . U . . .
H35 H 0.962975 0.664163 0.157033 0.096 Uiso 1 1 calc R U . . .
C36 C 0.802(2) 0.7187(12) 0.1008(11) 0.082(3) Uani 1 1 d . U . . .
C37 C 1.0733(17) 0.8116(11) 0.2652(10) 0.064(4) Uani 1 1 d . U . . .
H37 H 1.120765 0.813584 0.255395 0.076 Uiso 1 1 calc R U . . .
C38 C 0.9466(12) 0.4697(10) 0.2022(11) 0.064(3) Uani 1 1 d D U . . .
H38 H 0.951660 0.437323 0.194985 0.077 Uiso 1 1 calc R U . . .
C39 C 0.628(2) 0.7910(13) 0.0843(9) 0.088(4) Uani 1 1 d D U . . .
H39 H 0.595238 0.808527 0.100552 0.106 Uiso 1 1 calc R U . . .
C40 C 0.8212(16) 0.4502(11) 0.2263(11) 0.065(3) Uani 1 1 d . U . . .
C41 C 0.9210(17) 0.4512(10) 0.3308(9) 0.066(3) Uani 1 1 d D U . . .
C42 C 0.9197(18) 0.4041(9) 0.3130(11) 0.068(3) Uani 1 1 d . U . . .
H42 H 0.944279 0.397424 0.287654 0.081 Uiso 1 1 calc R U . . .
C43 C 1.0211(16) 0.7899(11) 0.2401(11) 0.063(4) Uani 1 1 d . U . . .
H43 H 1.033758 0.778499 0.213103 0.076 Uiso 1 1 calc R U . . .
C44 C 0.9322(12) 0.5687(11) 0.2196(10) 0.062(3) Uani 1 1 d D U . . .
H44 H 0.926955 0.601608 0.224700 0.075 Uiso 1 1 calc R U . . .
C45 C 0.5433(16) 0.5938(13) 0.2567(19) 0.112(6) Uani 1 1 d D U . . .
C46 C 0.6664(19) 0.7568(12) 0.0179(10) 0.090(4) Uani 1 1 d D U . . .
C47 C 0.7255(18) 0.7357(12) 0.0370(9) 0.089(3) Uani 1 1 d D U . . .
C48 C 0.775(2) 0.7125(12) 0.0102(9) 0.091(4) Uani 1 1 d D U . . .
H48 H 0.817300 0.699995 0.021790 0.109 Uiso 1 1 calc R U . . .
C49 C 0.762(3) 0.7077(13) -0.0330(10) 0.092(4) Uani 1 1 d D U . . .
H49 H 0.794878 0.691645 -0.050623 0.111 Uiso 1 1 calc R U . . .
C50 C 0.696(2) 0.7284(12) -0.0503(12) 0.092(4) Uani 1 1 d D U . . .
H50 H 0.685301 0.723655 -0.079041 0.111 Uiso 1 1 calc R U . . .
C51 C 0.8715(18) 0.5107(10) 0.3833(9) 0.070(3) Uani 1 1 d D U . . .
C52 C 0.647(2) 0.3971(13) 0.3460(14) 0.107(7) Uani 1 1 d D U . . .
H52 H 0.652717 0.376366 0.322874 0.129 Uiso 1 1 calc R U . . .
C53 C 0.716(2) 0.9442(11) 0.3746(13) 0.096(4) Uani 1 1 d D U . . .
C54 C 0.852(2) 0.7971(14) 0.3735(13) 0.092(4) Uani 1 1 d . U . . .
C55 C 0.760(2) 0.8578(14) 0.3903(12) 0.093(4) Uani 1 1 d D U . . .
C56 C 0.7226(17) 0.8474(11) 0.2832(10) 0.067(4) Uani 1 1 d . U . . .
H56 H 0.693838 0.820163 0.286708 0.081 Uiso 1 1 calc R U . . .
C57 C 1.0884(14) 0.6832(10) 0.3449(9) 0.053(3) Uani 1 1 d . U . . .
H57 H 1.128631 0.695370 0.359223 0.064 Uiso 1 1 calc R U . . .
C58 C 0.4717(16) 0.5852(10) 0.2682(19) 0.113(5) Uani 1 1 d D U . . .
C59 C 0.8333(16) 0.5215(10) 0.4222(8) 0.077(3) Uani 1 1 d D U . . .
C60 C 0.665(2) 0.4741(15) 0.3779(13) 0.107(7) Uani 1 1 d D U . . .
C61 C 0.744(2) 0.5769(11) 0.1229(11) 0.076(4) Uani 1 1 d . U . . .
C62 C 0.8817(19) 0.3687(10) 0.3336(11) 0.069(3) Uani 1 1 d . U . . .
H62 H 0.883053 0.337182 0.323322 0.083 Uiso 1 1 calc R U . . .
C63 C 0.802(2) 0.5635(12) 0.1013(11) 0.078(4) Uani 1 1 d . U . . .
H63 H 0.829922 0.587247 0.088180 0.093 Uiso 1 1 calc R U . . .
C64 C 0.4232(11) 0.7605(9) 0.3675(9) 0.098(6) Uani 1 1 d DG U . . .
H64 H 0.374944 0.755219 0.360361 0.118 Uiso 1 1 calc R U . . .
C65 C 0.4412(13) 0.7759(9) 0.4085(8) 0.098(6) Uani 1 1 d DG U . . .
H65 H 0.405113 0.780997 0.428740 0.118 Uiso 1 1 calc R U . . .
C66 C 0.5133(14) 0.7838(9) 0.4192(7) 0.098(6) Uani 1 1 d DG U . . .
H66 H 0.525400 0.794109 0.446626 0.117 Uiso 1 1 calc R U . . .
C67 C 0.5673(11) 0.7762(9) 0.3890(9) 0.097(6) Uani 1 1 d DG U . . .
C68 C 0.5492(13) 0.7607(9) 0.3480(8) 0.098(6) Uani 1 1 d DG U . . .
H68 H 0.585351 0.755663 0.327754 0.117 Uiso 1 1 calc R U . . .
C69 C 0.4772(15) 0.7529(8) 0.3373(7) 0.099(6) Uani 1 1 d DG U . . .
H69 H 0.465064 0.742552 0.309867 0.118 Uiso 1 1 calc R U . . .
C70 C 0.794(2) 0.6762(12) 0.1201(10) 0.078(4) Uani 1 1 d . U . . .
C71 C 0.6308(10) 0.8171(7) 0.1815(8) 0.083(5) Uani 1 1 d G U . . .
C72 C 0.6086(11) 0.8626(7) 0.1680(7) 0.082(5) Uani 1 1 d G U . . .
H72 H 0.635213 0.879053 0.147355 0.099 Uiso 1 1 calc R U . . .
C73 C 0.5468(11) 0.8835(6) 0.1853(8) 0.083(5) Uani 1 1 d G U . . .
H73 H 0.532017 0.913881 0.176283 0.099 Uiso 1 1 calc R U . . .
C74 C 0.5071(10) 0.8589(7) 0.2162(8) 0.083(5) Uani 1 1 d G U . . .
H74 H 0.465726 0.872836 0.227799 0.100 Uiso 1 1 calc R U . . .
C75 C 0.5292(11) 0.8134(7) 0.2297(7) 0.083(5) Uani 1 1 d G U . . .
H75 H 0.502630 0.796963 0.250386 0.100 Uiso 1 1 calc R U . . .
C76 C 0.5910(11) 0.7925(6) 0.2124(8) 0.083(5) Uani 1 1 d G U . . .
H76 H 0.605825 0.762134 0.221458 0.100 Uiso 1 1 calc R U . . .
C77 C 0.8020(18) 0.9293(11) 0.2694(10) 0.068(4) Uani 1 1 d . U . . .
H77 H 0.829915 0.956430 0.263514 0.081 Uiso 1 1 calc R U . . .
C78 C 1.0570(16) 0.8292(11) 0.3020(11) 0.065(4) Uani 1 1 d . U . . .
H78 H 1.092216 0.845144 0.317947 0.078 Uiso 1 1 calc R U . . .
C79 C 0.7308(18) 0.9333(12) 0.2599(10) 0.069(4) Uani 1 1 d . U . . .
H79 H 0.708462 0.961437 0.250590 0.082 Uiso 1 1 calc R U . . .
C80 C 1.0329(14) 0.6587(10) 0.3680(9) 0.055(3) Uani 1 1 d . U . . .
H80 H 1.036992 0.654585 0.397453 0.066 Uiso 1 1 calc R U . . .
C81 C 0.9976(12) 0.5491(8) 0.2065(10) 0.064(3) Uani 1 1 d D U . . .
H81 H 1.037706 0.569181 0.204043 0.077 Uiso 1 1 calc R U . . .
C82 C 0.6974(19) 0.8919(11) 0.2657(10) 0.069(4) Uani 1 1 d . U . . .
H82 H 0.649353 0.891521 0.256825 0.083 Uiso 1 1 calc R U . . .
C83 C 0.909(2) 0.7610(14) 0.3878(12) 0.091(4) Uani 1 1 d . U . . .
H83 H 0.932231 0.740582 0.368636 0.110 Uiso 1 1 calc R U . . .
C84 C 0.739(2) 0.7419(12) 0.0804(8) 0.086(3) Uani 1 1 d D U . . .
C85 C 0.728(2) 0.9928(11) 0.3665(12) 0.097(4) Uani 1 1 d D U . . .
H85 H 0.690030 1.013261 0.358939 0.117 Uiso 1 1 calc R U . . .
C86 C 0.9137(19) 0.5466(10) 0.3614(10) 0.066(3) Uani 1 1 d . U . . .
C87 C 0.6721(12) 0.6258(8) 0.0422(8) 0.090(5) Uani 1 1 d G U . . .
H87 H 0.716679 0.610626 0.039112 0.108 Uiso 1 1 calc R U . . .
C88 C 0.6239(15) 0.6273(8) 0.0081(6) 0.092(5) Uani 1 1 d G U . . .
H88 H 0.636253 0.613117 -0.017890 0.111 Uiso 1 1 calc R U . . .
C89 C 0.5573(13) 0.6500(9) 0.0128(7) 0.093(5) Uani 1 1 d G U . . .
H89 H 0.525014 0.650957 -0.010074 0.111 Uiso 1 1 calc R U . . .
C90 C 0.5388(12) 0.6711(8) 0.0516(8) 0.093(5) Uani 1 1 d G U . . .
H90 H 0.494198 0.686308 0.054744 0.111 Uiso 1 1 calc R U . . .
C91 C 0.5870(15) 0.6696(8) 0.0858(6) 0.091(5) Uani 1 1 d G U . . .
H91 H 0.574624 0.683818 0.111747 0.110 Uiso 1 1 calc R U . . .
C92 C 0.6536(13) 0.6470(9) 0.0811(7) 0.089(5) Uani 1 1 d G U . . .
C93 C 0.9609(18) 0.5331(9) 0.3279(10) 0.064(3) Uani 1 1 d . U . . .
H93 H 0.991974 0.556005 0.316207 0.077 Uiso 1 1 calc R U . . .
C94 C 0.674(2) 0.4432(12) 0.3434(15) 0.107(7) Uani 1 1 d D U . . .
H94 H 0.698457 0.453501 0.319011 0.128 Uiso 1 1 calc R U . . .
C95 C 0.694(2) 0.7714(12) 0.1044(11) 0.087(4) Uani 1 1 d D U . . .
C96 C 0.732(2) 0.4957(12) 0.1443(11) 0.078(4) Uani 1 1 d . U . . .
H96 H 0.709747 0.471562 0.160080 0.093 Uiso 1 1 calc R U . . .
C97 C 0.858(2) 0.6553(12) 0.1441(11) 0.077(4) Uani 1 1 d . U . . .
H97 H 0.852526 0.627024 0.159720 0.093 Uiso 1 1 calc R U . . .
C98 C 0.823(2) 0.5160(12) 0.0973(11) 0.079(4) Uani 1 1 d . U . . .
H98 H 0.862347 0.507800 0.079863 0.095 Uiso 1 1 calc R U . . .
C99 C 0.6877(18) 0.8436(12) 0.3895(12) 0.093(4) Uani 1 1 d D U . . .
C100 C 0.854(2) 0.9805(13) 0.3858(12) 0.096(4) Uani 1 1 d D U . . .
H100 H 0.898713 0.994290 0.392928 0.116 Uiso 1 1 calc R U . . .
C101 C 0.7981(19) 1.0094(13) 0.3702(12) 0.097(4) Uani 1 1 d D U . . .
H101 H 0.808330 1.040902 0.362006 0.116 Uiso 1 1 calc R U . . .
C102 C 0.843(2) 0.9306(14) 0.3905(13) 0.096(4) Uani 1 1 d D U . . .
H102 H 0.882253 0.910395 0.396790 0.116 Uiso 1 1 calc R U . . .
C103 C 1.0051(13) 0.5005(7) 0.1969(10) 0.065(3) Uani 1 1 d D U . . .
H103 H 1.049126 0.488638 0.186981 0.078 Uiso 1 1 calc R U . . .
C104 C 0.587(2) 0.5552(9) 0.2460(19) 0.113(6) Uani 1 1 d D U . . .
H104 H 0.631828 0.561690 0.234182 0.135 Uiso 1 1 calc R U . . .
C105 C 0.788(2) 0.4826(12) 0.1186(11) 0.078(4) Uani 1 1 d . U . . .
H105 H 0.801167 0.450279 0.116021 0.094 Uiso 1 1 calc R U . . .
C106 C 0.634(2) 0.8779(10) 0.3796(12) 0.094(4) Uani 1 1 d D U . . .
H106 H 0.587278 0.866677 0.376561 0.113 Uiso 1 1 calc R U . . .
C107 C 0.616(2) 0.7833(12) 0.0411(9) 0.090(4) Uani 1 1 d D U . . .
H107 H 0.574814 0.795668 0.027849 0.108 Uiso 1 1 calc R U . . .
C108 C 0.941(2) 0.8125(13) 0.0775(11) 0.084(4) Uani 1 1 d D U . . .
H108 H 0.943213 0.842478 0.064128 0.100 Uiso 1 1 calc R U . . .
C109 C 0.999(2) 0.7922(12) 0.0985(11) 0.084(4) Uani 1 1 d D U . . .
H109 H 1.041499 0.810206 0.097806 0.100 Uiso 1 1 calc R U . . .
C110 C 1.003(2) 0.7496(12) 0.1202(12) 0.083(4) Uani 1 1 d . U . . .
H110 H 1.044936 0.738669 0.133723 0.099 Uiso 1 1 calc R U . . .
C111 C 0.646(2) 0.9272(11) 0.3739(13) 0.095(4) Uani 1 1 d D U . . .
H111 H 0.606881 0.948122 0.369658 0.114 Uiso 1 1 calc R U . . .
C112 C 0.881(2) 0.7865(11) 0.0778(11) 0.083(4) Uani 1 1 d D U . . .
H112 H 0.842082 0.797426 0.061696 0.099 Uiso 1 1 calc R U . . .
C113 C 0.610(2) 0.3808(16) 0.3820(13) 0.108(7) Uani 1 1 d D U . . .
H113 H 0.594482 0.348983 0.383994 0.130 Uiso 1 1 calc R U . . .
C114 C 0.5675(16) 0.5072(10) 0.2518(19) 0.114(6) Uani 1 1 d D U . . .
H114 H 0.601459 0.482445 0.252899 0.136 Uiso 1 1 calc R U . . .
C115 C 0.6576(18) 0.8241(8) 0.5303(8) 0.116(7) Uani 1 1 d G U . . .
H115 H 0.637447 0.849479 0.545670 0.139 Uiso 1 1 calc R U . . .
C116 C 0.6435(17) 0.8195(9) 0.4868(8) 0.115(7) Uani 1 1 d G U . . .
H116 H 0.613822 0.841761 0.473041 0.138 Uiso 1 1 calc R U . . .
C117 C 0.6737(19) 0.7816(10) 0.4637(7) 0.114(7) Uani 1 1 d G U . . .
C118 C 0.7180(18) 0.7483(8) 0.4842(8) 0.115(7) Uani 1 1 d G U . . .
H118 H 0.738231 0.722898 0.468824 0.139 Uiso 1 1 calc R U . . .
C119 C 0.7322(16) 0.7529(9) 0.5277(8) 0.116(7) Uani 1 1 d G U . . .
H119 H 0.761856 0.730615 0.541453 0.139 Uiso 1 1 calc R U . . .
C120 C 0.7020(19) 0.7908(9) 0.5508(7) 0.116(7) Uani 1 1 d G U . . .
H120 H 0.711465 0.793906 0.579876 0.140 Uiso 1 1 calc R U . . .
C121 C 0.9361(17) 0.4890(11) 0.4630(12) 0.087(4) Uani 1 1 d D U . . .
H121 H 0.953518 0.483094 0.435573 0.104 Uiso 1 1 calc R U . . .
C122 C 0.8683(16) 0.5106(11) 0.4606(8) 0.084(3) Uani 1 1 d D U . . .
C123 C 0.8419(17) 0.5167(11) 0.5018(8) 0.086(3) Uani 1 1 d D U . . .
C124 C 0.8805(18) 0.5032(11) 0.5382(11) 0.090(4) Uani 1 1 d D U . . .
H124 H 0.861506 0.506169 0.565690 0.108 Uiso 1 1 calc R U . . .
C125 C 0.9494(19) 0.4850(12) 0.5306(12) 0.090(4) Uani 1 1 d D U . . .
H125 H 0.976160 0.479601 0.555326 0.108 Uiso 1 1 calc R U . . .
C126 C 0.9862(18) 0.4732(12) 0.4931(9) 0.090(4) Uani 1 1 d D U . . .
H126 H 1.031331 0.459001 0.489315 0.107 Uiso 1 1 calc R U . . .
C127 C 0.7284(18) 0.5385(11) 0.4644(8) 0.082(4) Uani 1 1 d D U . . .
H127 H 0.679124 0.544911 0.466897 0.098 Uiso 1 1 calc R U . . .
C128 C 0.7702(16) 0.5312(11) 0.5008(10) 0.086(4) Uani 1 1 d D U . . .
H128 H 0.747867 0.536656 0.527004 0.103 Uiso 1 1 calc R U . . .
C129 C 0.891(2) 0.7934(14) 0.4588(11) 0.094(4) Uani 1 1 d D U . . .
C130 C 0.837(2) 0.8263(12) 0.4483(11) 0.094(4) Uani 1 1 d D U . . .
C131 C 0.805(2) 0.8562(13) 0.4788(10) 0.097(4) Uani 1 1 d D U . . .
H131 H 0.765450 0.876059 0.473646 0.116 Uiso 1 1 calc R U . . .
C132 C 0.6616(13) 0.6200(11) 0.4212(10) 0.114(7) Uani 1 1 d DG U . . .
H132 H 0.706207 0.621072 0.434923 0.136 Uiso 1 1 calc R U . . .
C133 C 0.6110(17) 0.6562(9) 0.4281(9) 0.113(7) Uani 1 1 d DG U . . .
H133 H 0.621704 0.681595 0.446593 0.136 Uiso 1 1 calc R U . . .
C134 C 0.5443(15) 0.6546(9) 0.4076(10) 0.112(7) Uani 1 1 d DG U . . .
H134 H 0.510442 0.678871 0.412236 0.135 Uiso 1 1 calc R U . . .
C135 C 0.5283(13) 0.6167(11) 0.3800(10) 0.112(7) Uani 1 1 d DG U . . .
H135 H 0.483681 0.615623 0.366210 0.134 Uiso 1 1 calc R U . . .
C136 C 0.5789(17) 0.5805(9) 0.3730(9) 0.113(7) Uani 1 1 d DG U . . .
H136 H 0.568183 0.555100 0.354540 0.135 Uiso 1 1 calc R U . . .
C137 C 0.6456(15) 0.5821(9) 0.3936(10) 0.113(7) Uani 1 1 d DG U . . .
C138 C 0.4936(16) 0.4988(13) 0.2557(19) 0.114(6) Uani 1 1 d D U . . .
H138 H 0.475691 0.467515 0.253814 0.137 Uiso 1 1 calc R U . . .
C139 C 0.445(2) 0.5386(10) 0.2628(18) 0.114(6) Uani 1 1 d D U . . .
H139 H 0.394882 0.533238 0.263692 0.136 Uiso 1 1 calc R U . . .
C140 C 0.651(2) 0.7546(13) -0.0252(10) 0.092(4) Uani 1 1 d D U . . .
H140 H 0.610511 0.770314 -0.036692 0.110 Uiso 1 1 calc R U . . .
C141 C 0.626(2) 0.4594(13) 0.4141(14) 0.108(7) Uani 1 1 d D U . . .
H141 H 0.618740 0.480270 0.437095 0.130 Uiso 1 1 calc R U . . .
C142 C 0.599(2) 0.4133(13) 0.4147(15) 0.109(7) Uani 1 1 d D U . . .
H142 H 0.571132 0.403608 0.438123 0.131 Uiso 1 1 calc R U . . .
C143 C 0.920(2) 0.7922(14) 0.4997(10) 0.097(4) Uani 1 1 d D U . . .
H143 H 0.958587 0.771503 0.505444 0.116 Uiso 1 1 calc R U . . .
C144 C 0.894(2) 0.8205(13) 0.5319(11) 0.099(4) Uani 1 1 d D U . . .
H144 H 0.909845 0.818858 0.560061 0.119 Uiso 1 1 calc R U . . .
C145 C 0.840(2) 0.8522(14) 0.5180(11) 0.098(4) Uani 1 1 d D U . . .
H145 H 0.825529 0.874587 0.538428 0.118 Uiso 1 1 calc R U . . .
C148 C 0.707(2) 0.5423(11) 0.1488(11) 0.075(4) Uani 1 1 d . U . . .
H148 H 0.668631 0.550356 0.166930 0.090 Uiso 1 1 calc R U . . .
O5 O 0.6841(12) 0.2248(9) 0.2203(10) 0.115(7) Uani 1 1 d D U . . .
O6 O 0.7219(12) 0.1799(9) 0.1626(11) 0.115(7) Uani 1 1 d D U . . .
O7 O 0.7663(12) 0.2564(9) 0.1709(12) 0.119(8) Uani 1 1 d D U . . .
H7A H 0.756079 0.284514 0.187855 0.178 Uiso 1 1 d R U . . .
C146 C 0.7249(18) 0.2191(10) 0.1862(11) 0.115(7) Uani 1 1 d D U . . .
O8 O 0.7538(12) 0.3372(9) 0.2231(13) 0.123(8) Uani 1 1 d . U . . .
O9 O 0.6647(13) 0.3964(9) 0.2484(14) 0.131(8) Uani 1 1 d . U . . .
H9A H 0.701348 0.413148 0.249128 0.197 Uiso 1 1 d R U . . .
O10 O 0.6374(14) 0.3150(9) 0.2438(15) 0.131(8) Uani 1 1 d . U . . .
C147 C 0.685(2) 0.3501(15) 0.237(2) 0.129(8) Uani 1 1 d . U . . .

loop_
_atom_site_aniso_label
_atom_site_aniso_U_11
_atom_site_aniso_U_22
_atom_site_aniso_U_33
_atom_site_aniso_U_23
_atom_site_aniso_U_13
_atom_site_aniso_U_12
Au1 0.0447(6) 0.0357(5) 0.0780(7) -0.0019(5) 0.0112(5) -0.0028(4)
Au2 0.0541(6) 0.0335(5) 0.0604(6) 0.0003(4) 0.0152(5) -0.0012(5)
Au3 0.0722(8) 0.0352(5) 0.0787(7) -0.0002(5) 0.0311(7) -0.0009(5)
Au4 0.0458(5) 0.0379(5) 0.0903(9) 0.0027(5) 0.0163(6) -0.0023(4)
Au5 0.0477(5) 0.0306(4) 0.0608(6) -0.0001(4) 0.0071(5) -0.0040(4)
Au6 0.0460(6) 0.0346(5) 0.0592(6) -0.0005(4) 0.0019(5) -0.0047(5)
Au7 0.0571(6) 0.0427(6) 0.0837(8) 0.0061(5) -0.0137(6) -0.0107(5)
Au8 0.0541(6) 0.0387(5) 0.0646(6) 0.0030(5) -0.0079(5) -0.0089(4)
S1 0.042(3) 0.026(2) 0.064(3) 0.000(2) 0.000(3) -0.006(2)
S2 0.047(4) 0.045(4) 0.118(7) 0.001(4) -0.007(4) -0.004(3)
P1 0.083(5) 0.055(4) 0.093(6) 0.018(4) 0.027(5) 0.010(4)
P2 0.072(5) 0.037(3) 0.051(4) -0.002(3) 0.005(3) -0.011(3)
P3 0.103(7) 0.048(4) 0.085(6) -0.002(4) 0.049(5) 0.011(4)
P4 0.057(4) 0.041(3) 0.055(4) -0.005(3) 0.009(3) -0.009(3)
P5 0.074(5) 0.035(3) 0.080(5) 0.010(3) -0.025(4) -0.012(3)
P6 0.083(5) 0.060(4) 0.067(4) -0.005(4) -0.023(4) -0.019(4)
O1 0.039(8) 0.039(7) 0.106(11) 0.017(8) -0.011(8) -0.011(7)
O2 0.061(8) 0.056(8) 0.110(11) -0.004(9) -0.006(9) 0.008(8)
O3 0.080(11) 0.050(9) 0.236(19) 0.004(11) 0.030(12) -0.005(9)
O4 0.073(10) 0.039(9) 0.224(18) 0.005(11) 0.018(11) -0.016(9)
C1 0.121(8) 0.079(7) 0.078(6) -0.002(6) 0.030(7) -0.012(6)
C2 0.045(6) 0.052(7) 0.060(7) 0.004(6) -0.007(6) -0.005(6)
C3 0.043(6) 0.052(7) 0.062(7) 0.004(6) -0.010(6) -0.003(6)
C4 0.090(8) 0.033(5) 0.072(7) 0.009(5) -0.012(6) -0.005(6)
C5 0.19(2) 0.063(10) 0.049(8) 0.001(7) -0.008(9) -0.069(11)
C6 0.19(2) 0.066(10) 0.050(9) 0.000(7) -0.008(9) -0.068(11)
C7 0.19(2) 0.066(10) 0.052(9) 0.000(7) -0.008(9) -0.069(11)
C8 0.19(2) 0.065(10) 0.053(9) 0.001(7) -0.008(9) -0.069(11)
C9 0.19(2) 0.061(10) 0.053(9) 0.002(7) -0.008(9) -0.070(11)
C10 0.19(2) 0.062(10) 0.052(9) 0.001(7) -0.009(9) -0.070(11)
C11 0.070(8) 0.043(7) 0.227(17) 0.004(9) 0.025(9) -0.014(7)
C12 0.046(6) 0.058(6) 0.088(8) 0.006(6) -0.008(6) 0.006(5)
C13 0.062(8) 0.054(7) 0.076(8) 0.006(7) 0.004(7) -0.010(6)
C14 0.108(8) 0.064(6) 0.072(7) -0.001(6) 0.003(6) -0.027(6)
C15 0.042(6) 0.049(7) 0.063(7) 0.005(6) -0.010(6) -0.003(6)
C16 0.120(9) 0.083(8) 0.074(7) 0.000(7) 0.026(8) -0.013(7)
C17 0.095(8) 0.032(6) 0.080(7) 0.008(6) -0.013(7) -0.003(6)
C18 0.096(8) 0.030(5) 0.078(7) 0.008(6) -0.013(6) -0.007(6)
C19 0.061(8) 0.052(7) 0.075(8) 0.006(7) 0.004(7) -0.008(6)
C20 0.071(8) 0.056(7) 0.069(8) 0.008(7) -0.005(7) 0.006(7)
C21 0.086(10) 0.045(7) 0.100(10) 0.009(7) -0.022(9) -0.019(7)
C22 0.087(10) 0.047(7) 0.100(10) 0.009(7) -0.020(9) -0.019(7)
C23 0.086(10) 0.045(7) 0.099(11) 0.009(7) -0.019(9) -0.020(7)
C24 0.084(10) 0.045(7) 0.099(10) 0.008(7) -0.020(9) -0.020(7)
C25 0.083(10) 0.045(7) 0.098(10) 0.006(7) -0.022(9) -0.019(7)
C26 0.083(10) 0.045(7) 0.099(10) 0.008(7) -0.023(9) -0.019(7)
C27 0.095(7) 0.032(5) 0.075(6) 0.007(5) -0.013(6) -0.009(5)
C28 0.061(8) 0.054(7) 0.076(8) 0.007(7) 0.004(7) -0.012(6)
C29 0.110(8) 0.064(6) 0.073(6) -0.001(5) 0.001(6) -0.027(6)
C30 0.125(9) 0.074(7) 0.086(7) -0.007(6) 0.038(7) -0.008(6)
C31 0.045(6) 0.057(7) 0.084(8) 0.010(6) -0.007(6) 0.005(6)
C32 0.071(8) 0.056(7) 0.069(8) 0.006(7) -0.005(7) 0.006(7)
C33 0.110(8) 0.046(6) 0.077(7) -0.007(6) -0.003(7) -0.022(6)
C34 0.044(6) 0.050(7) 0.063(7) 0.005(6) -0.008(6) -0.002(6)
C35 0.107(8) 0.064(7) 0.070(7) -0.001(6) 0.003(7) -0.028(7)
C36 0.111(8) 0.064(6) 0.070(6) 0.001(5) -0.003(6) -0.028(6)
C37 0.060(8) 0.055(8) 0.076(8) 0.008(7) 0.006(7) -0.011(6)
C38 0.044(6) 0.061(7) 0.087(8) 0.007(6) -0.005(6) 0.007(6)
C39 0.121(9) 0.066(7) 0.076(7) 0.004(7) -0.016(7) -0.023(7)
C40 0.048(6) 0.053(6) 0.095(8) 0.006(6) -0.010(6) 0.004(6)
C41 0.092(7) 0.032(5) 0.075(6) 0.008(5) -0.012(6) -0.007(5)
C42 0.093(8) 0.032(6) 0.078(7) 0.007(6) -0.012(7) -0.003(6)
C43 0.060(8) 0.053(8) 0.075(8) 0.008(7) 0.007(7) -0.009(6)
C44 0.044(6) 0.061(7) 0.082(8) 0.012(7) -0.007(6) 0.006(6)
C45 0.067(8) 0.044(7) 0.224(17) 0.006(9) 0.027(10) -0.017(7)
C46 0.125(9) 0.067(7) 0.078(7) 0.005(6) -0.015(7) -0.024(7)
C47 0.123(8) 0.067(6) 0.078(7) 0.004(6) -0.014(6) -0.025(6)
C48 0.126(9) 0.066(7) 0.080(7) 0.004(6) -0.016(7) -0.024(7)
C49 0.128(10) 0.067(8) 0.082(8) 0.004(7) -0.017(8) -0.023(7)
C50 0.128(10) 0.068(8) 0.080(8) 0.004(7) -0.016(8) -0.023(8)
C51 0.098(7) 0.038(5) 0.073(6) 0.005(5) -0.011(6) -0.012(5)
C52 0.082(11) 0.098(14) 0.142(17) 0.043(11) -0.006(12) -0.025(11)
C53 0.126(9) 0.074(7) 0.088(7) -0.008(6) 0.038(8) -0.006(7)
C54 0.119(9) 0.080(8) 0.076(7) -0.002(7) 0.027(7) -0.012(7)
C55 0.122(8) 0.075(7) 0.083(6) -0.005(6) 0.036(7) -0.008(6)
C56 0.073(8) 0.057(7) 0.072(8) 0.005(7) -0.003(7) 0.007(7)
C57 0.045(7) 0.052(7) 0.063(7) 0.005(6) -0.007(6) -0.002(6)
C58 0.068(8) 0.044(7) 0.226(16) 0.005(8) 0.026(9) -0.015(6)
C59 0.108(7) 0.045(5) 0.077(6) 0.000(5) -0.007(6) -0.020(5)
C60 0.082(11) 0.098(14) 0.141(17) 0.044(11) -0.003(12) -0.026(11)
C61 0.096(11) 0.055(8) 0.077(9) -0.005(7) 0.004(8) -0.028(8)
C62 0.094(8) 0.034(6) 0.079(7) 0.007(6) -0.012(7) -0.002(6)
C63 0.097(11) 0.059(8) 0.077(9) -0.007(7) 0.003(8) -0.026(8)
C64 0.112(12) 0.057(9) 0.126(14) 0.000(9) 0.043(12) 0.003(9)
C65 0.111(12) 0.058(9) 0.125(14) 0.001(9) 0.044(12) 0.004(9)
C66 0.111(12) 0.058(9) 0.124(14) 0.001(9) 0.044(12) 0.004(9)
C67 0.111(12) 0.057(9) 0.124(14) 0.002(9) 0.044(12) 0.004(9)
C68 0.111(12) 0.058(9) 0.124(14) 0.000(9) 0.044(12) 0.003(9)
C69 0.112(12) 0.058(9) 0.125(14) 0.000(9) 0.043(12) 0.003(9)
C70 0.107(8) 0.062(7) 0.066(7) 0.000(6) 0.000(7) -0.028(7)
C71 0.064(9) 0.052(8) 0.132(14) 0.004(8) -0.014(9) -0.011(7)
C72 0.065(9) 0.050(8) 0.132(14) 0.005(8) -0.014(9) -0.012(7)
C73 0.064(9) 0.051(8) 0.133(14) 0.005(8) -0.015(9) -0.011(7)
C74 0.065(9) 0.052(8) 0.134(14) 0.005(8) -0.014(9) -0.010(7)
C75 0.065(9) 0.052(8) 0.133(14) 0.006(8) -0.014(9) -0.009(7)
C76 0.065(9) 0.052(8) 0.132(14) 0.004(8) -0.013(9) -0.009(7)
C77 0.075(8) 0.059(7) 0.070(8) 0.007(7) -0.005(7) 0.004(7)
C78 0.061(8) 0.056(8) 0.077(8) 0.008(7) 0.004(7) -0.013(6)
C79 0.075(9) 0.059(7) 0.072(8) 0.005(7) -0.006(7) 0.005(7)
C80 0.048(6) 0.056(7) 0.062(7) 0.005(6) -0.006(6) -0.003(6)
C81 0.046(6) 0.063(7) 0.084(8) 0.010(7) -0.004(7) 0.008(6)
C82 0.075(9) 0.059(7) 0.073(8) 0.003(7) -0.005(7) 0.007(7)
C83 0.119(9) 0.081(8) 0.075(7) -0.001(7) 0.026(8) -0.012(7)
C84 0.117(8) 0.067(6) 0.075(6) 0.002(5) -0.009(6) -0.026(6)
C85 0.127(10) 0.075(8) 0.090(8) -0.008(7) 0.039(8) -0.006(7)
C86 0.094(7) 0.035(6) 0.068(7) 0.008(5) -0.012(6) -0.009(6)
C87 0.124(14) 0.059(9) 0.088(11) 0.006(8) -0.024(11) -0.016(9)
C88 0.125(14) 0.062(9) 0.090(11) 0.005(8) -0.024(11) -0.018(9)
C89 0.125(14) 0.063(9) 0.090(11) 0.005(8) -0.025(11) -0.018(9)
C90 0.124(14) 0.064(9) 0.090(11) 0.007(8) -0.024(11) -0.017(9)
C91 0.124(14) 0.062(9) 0.088(11) 0.007(8) -0.025(11) -0.017(9)
C92 0.123(14) 0.057(9) 0.086(11) 0.006(8) -0.025(11) -0.017(9)
C93 0.090(8) 0.033(6) 0.069(7) 0.010(6) -0.011(6) -0.007(6)
C94 0.081(11) 0.098(14) 0.141(17) 0.044(11) -0.004(12) -0.025(11)
C95 0.119(9) 0.067(7) 0.075(7) 0.003(6) -0.014(7) -0.025(7)
C96 0.097(11) 0.058(8) 0.079(9) -0.007(7) -0.001(8) -0.027(8)
C97 0.106(8) 0.061(7) 0.066(7) 0.000(6) 0.003(7) -0.028(7)
C98 0.098(11) 0.061(8) 0.078(9) -0.009(7) 0.001(8) -0.025(8)
C99 0.122(9) 0.072(7) 0.085(7) -0.007(7) 0.037(8) -0.005(7)
C100 0.126(10) 0.075(8) 0.088(8) -0.007(7) 0.039(8) -0.010(8)
C101 0.126(10) 0.076(8) 0.089(8) -0.008(7) 0.040(9) -0.008(8)
C102 0.126(9) 0.075(8) 0.088(8) -0.007(7) 0.038(8) -0.009(7)
C103 0.045(6) 0.064(7) 0.085(8) 0.008(7) -0.003(7) 0.007(6)
C104 0.067(8) 0.047(7) 0.224(17) 0.006(9) 0.026(10) -0.016(7)
C105 0.098(11) 0.059(8) 0.078(9) -0.010(7) -0.001(8) -0.026(8)
C106 0.123(9) 0.071(8) 0.087(8) -0.007(7) 0.038(8) -0.004(7)
C107 0.125(9) 0.067(7) 0.078(7) 0.006(6) -0.016(7) -0.022(7)
C108 0.109(9) 0.065(7) 0.077(8) -0.002(7) 0.005(7) -0.028(7)
C109 0.107(9) 0.066(7) 0.078(8) -0.003(7) 0.006(7) -0.029(7)
C110 0.108(9) 0.065(7) 0.075(7) -0.001(6) 0.005(7) -0.027(7)
C111 0.124(9) 0.072(7) 0.088(8) -0.007(7) 0.039(8) -0.004(7)
C112 0.110(9) 0.064(7) 0.075(7) -0.002(6) 0.003(7) -0.027(7)
C113 0.084(11) 0.100(14) 0.142(17) 0.042(11) -0.006(12) -0.026(11)
C114 0.068(9) 0.047(7) 0.225(17) 0.007(9) 0.026(10) -0.017(7)
C115 0.175(18) 0.070(10) 0.104(12) 0.015(10) 0.053(14) 0.029(11)
C116 0.174(18) 0.068(10) 0.102(12) 0.016(10) 0.053(14) 0.028(11)
C117 0.174(18) 0.067(10) 0.103(12) 0.016(10) 0.054(14) 0.027(11)
C118 0.176(18) 0.067(10) 0.104(12) 0.016(10) 0.052(14) 0.027(11)
C119 0.176(18) 0.067(10) 0.104(12) 0.016(10) 0.052(14) 0.028(11)
C120 0.176(18) 0.068(10) 0.104(12) 0.015(9) 0.052(14) 0.028(11)
C121 0.120(9) 0.055(7) 0.085(7) 0.003(6) -0.009(7) -0.028(7)
C122 0.117(8) 0.052(6) 0.082(6) 0.001(6) -0.006(6) -0.026(6)
C123 0.120(8) 0.054(6) 0.085(7) -0.001(6) -0.004(7) -0.029(6)
C124 0.123(9) 0.058(7) 0.087(7) 0.002(7) -0.006(7) -0.029(7)
C125 0.123(9) 0.059(7) 0.088(8) 0.003(7) -0.007(8) -0.028(7)
C126 0.122(9) 0.059(7) 0.088(8) 0.002(7) -0.009(8) -0.028(7)
C127 0.114(8) 0.049(6) 0.082(7) -0.007(6) -0.002(7) -0.027(7)
C128 0.119(8) 0.053(6) 0.085(7) -0.005(6) -0.003(7) -0.028(7)
C129 0.123(9) 0.085(8) 0.075(7) -0.002(6) 0.026(7) -0.013(7)
C130 0.122(9) 0.083(7) 0.076(7) -0.002(6) 0.028(7) -0.013(7)
C131 0.126(10) 0.088(8) 0.077(7) -0.005(7) 0.026(8) -0.013(7)
C132 0.118(14) 0.080(11) 0.143(17) 0.027(11) 0.054(14) 0.005(11)
C133 0.118(14) 0.080(11) 0.143(17) 0.027(11) 0.053(14) 0.005(12)
C134 0.117(14) 0.079(11) 0.141(17) 0.029(11) 0.052(14) 0.006(12)
C135 0.117(14) 0.078(11) 0.140(17) 0.030(11) 0.053(14) 0.006(11)
C136 0.118(14) 0.080(11) 0.140(17) 0.030(11) 0.054(14) 0.006(11)
C137 0.118(14) 0.079(11) 0.141(17) 0.029(11) 0.055(14) 0.005(12)
C138 0.070(8) 0.047(7) 0.227(17) 0.006(9) 0.026(10) -0.015(7)
C139 0.069(8) 0.045(7) 0.227(17) 0.005(9) 0.026(10) -0.014(7)
C140 0.128(9) 0.067(7) 0.080(8) 0.004(7) -0.016(7) -0.022(7)
C141 0.083(11) 0.100(14) 0.141(17) 0.043(11) -0.003(12) -0.027(11)
C142 0.084(11) 0.102(14) 0.142(17) 0.042(11) -0.004(12) -0.026(11)
C143 0.125(10) 0.089(8) 0.077(7) -0.004(7) 0.025(8) -0.012(8)
C144 0.127(10) 0.092(9) 0.077(8) -0.005(7) 0.025(8) -0.013(8)
C145 0.127(10) 0.091(9) 0.078(8) -0.006(7) 0.025(8) -0.014(8)
C148 0.094(11) 0.055(8) 0.077(9) -0.005(7) 0.001(8) -0.028(8)
O5 0.052(10) 0.072(11) 0.22(2) -0.001(13) 0.000(12) -0.005(9)
O6 0.050(10) 0.070(11) 0.22(2) 0.002(13) 0.012(12) 0.013(9)
O7 0.059(10) 0.067(11) 0.23(2) -0.008(13) -0.001(12) 0.001(9)
C146 0.052(9) 0.068(10) 0.23(2) -0.001(12) 0.005(10) 0.004(8)
O8 0.048(9) 0.057(10) 0.27(2) -0.023(13) -0.025(13) -0.004(9)
O9 0.052(10) 0.065(11) 0.28(2) -0.023(14) -0.026(13) -0.002(9)
O10 0.056(11) 0.060(11) 0.28(2) -0.023(14) -0.025(13) -0.004(9)
C147 0.053(9) 0.063(9) 0.27(2) -0.024(12) -0.025(12) -0.006(8)

loop_
_atom_type_symbol
_atom_type_description
_atom_type_scat_dispersion_real
_atom_type_scat_dispersion_imag
_atom_type_scat_source
C C 0.0181 0.0091 'International Tables Vol C Tables 4.2.6.8 and 6.1.1.4'
H H 0.0000 0.0000 'International Tables Vol C Tables 4.2.6.8 and 6.1.1.4'
Au Au -4.4197 7.2980 'International Tables Vol C Tables 4.2.6.8 and 6.1.1.4'
O O 0.0492 0.0322 'International Tables Vol C Tables 4.2.6.8 and 6.1.1.4'
P P 0.2955 0.4335 'International Tables Vol C Tables 4.2.6.8 and 6.1.1.4'
S S 0.3331 0.5567 'International Tables Vol C Tables 4.2.6.8 and 6.1.1.4'

loop_
_geom_angle_atom_site_label_1
_geom_angle_atom_site_label_2
_geom_angle_atom_site_label_3
_geom_angle
_geom_angle_site_symmetry_1
_geom_angle_site_symmetry_3
_geom_angle_publ_flag
S1 Au1 Au2 97.61(13) . . ?
P1 Au1 Au2 86.4(2) . . ?
P1 Au1 S1 169.2(3) . . ?
Au1 Au2 Au5 120.68(5) . . ?
Au1 Au2 Au6 70.94(4) . . ?
Au3 Au2 Au1 133.47(6) . . ?
Au3 Au2 Au5 60.33(4) . . ?
Au3 Au2 Au6 101.73(5) . . ?
Au4 Au2 Au1 78.16(4) . . ?
Au4 Au2 Au3 61.40(5) . . ?
Au4 Au2 Au5 62.31(4) . . ?
Au4 Au2 Au6 57.08(4) . . ?
Au5 Au2 Au6 50.97(3) . . ?
P2 Au2 Au1 89.76(16) . . ?
P2 Au2 Au3 131.45(17) . . ?
P2 Au2 Au4 167.13(17) . . ?
P2 Au2 Au5 122.17(17) . . ?
P2 Au2 Au6 114.87(18) . . ?
Au2 Au3 Au4 58.62(4) . . ?
Au2 Au3 Au5 63.88(4) . . ?
Au4 Au3 Au5 62.74(4) . . ?
P3 Au3 Au2 163.9(3) . . ?
P3 Au3 Au4 134.6(3) . . ?
P3 Au3 Au5 127.7(2) . . ?
Au2 Au4 Au3 59.98(4) . . ?
Au2 Au4 Au5 63.40(4) . . ?
Au2 Au4 Au6 71.40(4) . . ?
Au3 Au4 Au5 60.30(4) . . ?
Au3 Au4 Au6 110.89(5) . . ?
Au6 Au4 Au5 55.05(3) . . ?
S2 Au4 Au2 163.5(2) . . ?
S2 Au4 Au3 136.4(2) . . ?
S2 Au4 Au5 122.6(2) . . ?
S2 Au4 Au6 99.0(2) . . ?
Au3 Au5 Au2 55.79(4) . . ?
Au3 Au5 Au4 56.96(4) . . ?
Au4 Au5 Au2 54.29(4) . . ?
Au6 Au5 Au2 70.19(4) . . ?
Au6 Au5 Au3 113.79(5) . . ?
Au6 Au5 Au4 61.55(4) . . ?
Au6 Au5 Au8 60.08(4) . . ?
Au8 Au5 Au2 128.15(5) . . ?
Au8 Au5 Au3 134.48(6) . . ?
Au8 Au5 Au4 88.02(5) . . ?
P4 Au5 Au2 117.18(19) . . ?
P4 Au5 Au3 86.25(17) . . ?
P4 Au5 Au4 141.16(18) . . ?
P4 Au5 Au6 157.02(18) . . ?
P4 Au5 Au8 114.34(19) . . ?
Au4 Au6 Au2 51.53(4) . . ?
Au4 Au6 Au7 72.25(5) . . ?
Au5 Au6 Au2 58.84(4) . . ?
Au5 Au6 Au4 63.40(4) . . ?
Au5 Au6 Au7 106.10(5) . . ?
Au5 Au6 Au8 60.42(4) . . ?
Au7 Au6 Au2 123.12(5) . . ?
Au8 Au6 Au2 117.56(5) . . ?
Au8 Au6 Au4 89.21(5) . . ?
Au8 Au6 Au7 63.29(4) . . ?
S1 Au6 Au2 88.81(16) . . ?
S1 Au6 Au4 97.83(16) . . ?
S1 Au6 Au5 147.65(16) . . ?
S1 Au6 Au7 91.15(16) . . ?
S1 Au6 Au8 150.08(16) . . ?
Au8 Au7 Au6 53.28(3) . . ?
S2 Au7 Au6 95.7(2) . . ?
S2 Au7 Au8 103.79(19) . . ?
P6 Au7 Au6 92.6(2) . . ?
P6 Au7 Au8 86.0(2) . . ?
P6 Au7 S2 169.8(3) . . ?
Au5 Au8 Au7 105.57(5) . . ?
Au6 Au8 Au5 59.50(4) . . ?
Au6 Au8 Au7 63.44(4) . . ?
P5 Au8 Au5 136.8(2) . . ?
P5 Au8 Au6 162.34(19) . . ?
P5 Au8 Au7 101.03(18) . . ?
Au1 S1 Au6 98.8(2) . . ?
C31 S1 Au1 113.8(11) . . ?
C31 S1 Au6 112.7(10) . . ?
Au7 S2 Au4 92.7(3) . . ?
C45 S2 Au4 104.2(17) . . ?
C45 S2 Au7 102.5(15) . . ?
C33 P1 Au1 119.6(10) . . ?
C60 P1 Au1 111.4(13) . . ?
C60 P1 C33 102.9(17) . . ?
C137 P1 Au1 114.2(10) . . ?
C137 P1 C33 93.6(15) . . ?
C137 P1 C60 113.8(17) . . ?
C2 P2 Au2 106.9(9) . . ?
C2 P2 C86 106.0(15) . . ?
C10 P2 Au2 116.8(11) . . ?
C10 P2 C2 105.5(12) . . ?
C10 P2 C86 107.1(13) . . ?
C86 P2 Au2 113.8(11) . . ?
C67 P3 Au3 104.5(9) . . ?
C67 P3 C99 107.2(15) . . ?
C67 P3 C117 109.5(14) . . ?
C99 P3 Au3 118.6(11) . . ?
C99 P3 C117 100.4(15) . . ?
C117 P3 Au3 116.3(9) . . ?
C13 P4 Au5 109.2(10) . . ?
C13 P4 C32 106.4(14) . . ?
C13 P4 C54 101.2(18) . . ?
C32 P4 Au5 112.1(10) . . ?
C32 P4 C54 112.8(17) . . ?
C54 P4 Au5 114.3(12) . . ?
C26 P5 Au8 112.0(7) . . ?
C71 P5 Au8 110.0(8) . . ?
C71 P5 C26 106.0(10) . . ?
C95 P5 Au8 118.8(12) . . ?
C95 P5 C26 101.2(14) . . ?
C95 P5 C71 107.9(15) . . ?
C61 P6 Au7 112.1(12) . . ?
C61 P6 C70 104.6(17) . . ?
C61 P6 C92 103.8(14) . . ?
C70 P6 Au7 114.6(11) . . ?
C92 P6 Au7 113.2(10) . . ?
C92 P6 C70 107.7(14) . . ?
C40 O2 H2 109.5 . . ?
C11 O3 H3 119.1 . . ?
C54 C1 C130 118(4) . . ?
C55 C1 C54 123(4) . . ?
C55 C1 C130 119(3) . . ?
C3 C2 P2 118.0(19) . . ?
C80 C2 P2 124(2) . . ?
C80 C2 C3 118(2) . . ?
C2 C3 H3A 119.1 . . ?
C2 C3 C15 122(2) . . ?
C15 C3 H3A 119.1 . . ?
C41 C4 H4 118.9 . . ?
C93 C4 H4 118.9 . . ?
C93 C4 C41 122(3) . . ?
C6 C5 H5 120.0 . . ?
C6 C5 C10 120.0 . . ?
C10 C5 H5 120.0 . . ?
C5 C6 H6 120.0 . . ?
C7 C6 C5 120.0 . . ?
C7 C6 H6 120.0 . . ?
C6 C7 H7 120.0 . . ?
C8 C7 C6 120.0 . . ?
C8 C7 H7 120.0 . . ?
C7 C8 H8 120.0 . . ?
C7 C8 C9 120.0 . . ?
C9 C8 H8 120.0 . . ?
C8 C9 H9 120.0 . . ?
C10 C9 C8 120.0 . . ?
C10 C9 H9 120.0 . . ?
C5 C10 P2 120.1(15) . . ?
C9 C10 P2 119.8(15) . . ?
C9 C10 C5 120.0 . . ?
O3 C11 C58 114(4) . . ?
O4 C11 O3 119(4) . . ?
O4 C11 C58 126(4) . . ?
C31 C12 C40 118(3) . . ?
C38 C12 C31 120(3) . . ?
C38 C12 C40 122(3) . . ?
C19 C13 P4 114(2) . . ?
C28 C13 P4 126(3) . . ?
C28 C13 C19 120(3) . . ?
C29 C14 C35 119(3) . . ?
C29 C14 C110 120(3) . . ?
C35 C14 C110 121(4) . . ?
C3 C15 H15 121.2 . . ?
C34 C15 C3 118(3) . . ?
C34 C15 H15 121.2 . . ?
C83 C16 H16 118.7 . . ?
C83 C16 C129 123(4) . . ?
C129 C16 H16 118.7 . . ?
C18 C17 H17 118.9 . . ?
C18 C17 C62 122(3) . . ?
C62 C17 H17 118.9 . . ?
C17 C18 H18 121.8 . . ?
C27 C18 C17 116(2) . . ?
C27 C18 H18 121.8 . . ?
C13 C19 H19 122.8 . . ?
C43 C19 C13 114(3) . . ?
C43 C19 H19 122.8 . . ?
C32 C20 H20 122.8 . . ?
C77 C20 H20 122.8 . . ?
C77 C20 C32 114(3) . . ?
C22 C21 H21 120.0 . . ?
C22 C21 C26 120.0 . . ?
C26 C21 H21 120.0 . . ?
C21 C22 H22 120.0 . . ?
C23 C22 C21 120.0 . . ?
C23 C22 H22 120.0 . . ?
C22 C23 H23 120.0 . . ?
C22 C23 C24 120.0 . . ?
C24 C23 H23 120.0 . . ?
C23 C24 H24 120.0 . . ?
C25 C24 C23 120.0 . . ?
C25 C24 H24 120.0 . . ?
C24 C25 H25 120.0 . . ?
C26 C25 C24 120.0 . . ?
C26 C25 H25 120.0 . . ?
C21 C26 P5 121.7(11) . . ?
C25 C26 P5 118.2(11) . . ?
C25 C26 C21 120.0 . . ?
C18 C27 C41 123(2) . . ?
C18 C27 C51 116(2) . . ?
C41 C27 C51 121(2) . . ?
C13 C28 H28 118.9 . . ?
C13 C28 C78 122(3) . . ?
C78 C28 H28 118.9 . . ?
C14 C29 C36 123(3) . . ?
C14 C29 C112 118(3) . . ?
C112 C29 C36 119(4) . . ?
C53 C30 C55 120(3) . . ?
C102 C30 C53 118(3) . . ?
C102 C30 C55 122(4) . . ?
C12 C31 S1 124(2) . . ?
C44 C31 S1 117(2) . . ?
C44 C31 C12 119(2) . . ?
C20 C32 P4 117(2) . . ?
C56 C32 P4 120(2) . . ?
C56 C32 C20 123(3) . . ?
C59 C33 P1 120(2) . . ?
C59 C33 C127 118(3) . . ?
C127 C33 P1 120(2) . . ?
C15 C34 H34 118.5 . . ?
C15 C34 C57 123(3) . . ?
C57 C34 H34 118.5 . . ?
C14 C35 H35 120.1 . . ?
C97 C35 C14 120(4) . . ?
C97 C35 H35 120.1 . . ?
C29 C36 C84 121(3) . . ?
C70 C36 C29 119(4) . . ?
C70 C36 C84 120(4) . . ?
C43 C37 H37 119.7 . . ?
C78 C37 H37 119.7 . . ?
C78 C37 C43 121(3) . . ?
C12 C38 H38 119.1 . . ?
C12 C38 C103 122(3) . . ?
C103 C38 H38 119.1 . . ?
C95 C39 H39 120.2 . . ?
C107 C39 H39 120.2 . . ?
C107 C39 C95 120(4) . . ?
O1 C40 O2 126(3) . . ?
O1 C40 C12 126(3) . . ?
O2 C40 C12 108(3) . . ?
C4 C41 C27 120(2) . . ?
C4 C41 C42 121(3) . . ?
C27 C41 C42 119(3) . . ?
C41 C42 H42 120.5 . . ?
C62 C42 C41 119(3) . . ?
C62 C42 H42 120.5 . . ?
C19 C43 H43 119.1 . . ?
C37 C43 C19 122(3) . . ?
C37 C43 H43 119.1 . . ?
C31 C44 H44 121.7 . . ?
C81 C44 C31 117(3) . . ?
C81 C44 H44 121.7 . . ?
C58 C45 S2 120(2) . . ?
C104 C45 S2 121(2) . . ?
C104 C45 C58 119(3) . . ?
C47 C46 C107 122(3) . . ?
C47 C46 C140 125(3) . . ?
C140 C46 C107 113(3) . . ?
C46 C47 C48 117(3) . . ?
C46 C47 C84 121(3) . . ?
C84 C47 C48 121(3) . . ?
C47 C48 H48 119.3 . . ?
C49 C48 C47 121(4) . . ?
C49 C48 H48 119.3 . . ?
C48 C49 H49 121.0 . . ?
C48 C49 C50 118(4) . . ?
C50 C49 H49 121.0 . . ?
C49 C50 H50 119.4 . . ?
C140 C50 C49 121(3) . . ?
C140 C50 H50 119.4 . . ?
C59 C51 C27 123(2) . . ?
C86 C51 C27 115(2) . . ?
C86 C51 C59 122(3) . . ?
C94 C52 H52 119.0 . . ?
C94 C52 C113 122(4) . . ?
C113 C52 H52 119.0 . . ?
C85 C53 C30 122(3) . . ?
C111 C53 C30 120(3) . . ?
C111 C53 C85 118(3) . . ?
C1 C54 P4 126(3) . . ?
C1 C54 C83 123(4) . . ?
C83 C54 P4 111(3) . . ?
C1 C55 C30 118(3) . . ?
C1 C55 C99 124(3) . . ?
C99 C55 C30 117(4) . . ?
C32 C56 H56 124.2 . . ?
C32 C56 C82 112(3) . . ?
C82 C56 H56 124.2 . . ?
C34 C57 H57 120.3 . . ?
C34 C57 C80 119(2) . . ?
C80 C57 H57 120.3 . . ?
C45 C58 C11 126(3) . . ?
C45 C58 C139 118(3) . . ?
C139 C58 C11 113(3) . . ?
C33 C59 C51 124(3) . . ?
C122 C59 C33 118(3) . . ?
C122 C59 C51 117(3) . . ?
C94 C60 P1 118(2) . . ?
C94 C60 C141 121(4) . . ?
C141 C60 P1 121(3) . . ?
C63 C61 P6 125(3) . . ?
C63 C61 C148 119(3) . . ?
C148 C61 P6 115(3) . . ?
C17 C62 H62 119.7 . . ?
C42 C62 C17 121(3) . . ?
C42 C62 H62 119.7 . . ?
C61 C63 H63 118.4 . . ?
C61 C63 C98 123(3) . . ?
C98 C63 H63 118.4 . . ?
C65 C64 H64 120.0 . . ?
C65 C64 C69 120.0 . . ?
C69 C64 H64 120.0 . . ?
C64 C65 H65 120.0 . . ?
C66 C65 C64 120.0 . . ?
C66 C65 H65 120.0 . . ?
C65 C66 H66 120.0 . . ?
C67 C66 C65 120.0 . . ?
C67 C66 H66 120.0 . . ?
C66 C67 P3 122.2(16) . . ?
C66 C67 C68 120.0 . . ?
C68 C67 P3 117.7(16) . . ?
C67 C68 H68 120.0 . . ?
C69 C68 C67 120.0 . . ?
C69 C68 H68 120.0 . . ?
C64 C69 H69 120.0 . . ?
C68 C69 C64 120.0 . . ?
C68 C69 H69 120.0 . . ?
C36 C70 P6 130(3) . . ?
C36 C70 C97 118(3) . . ?
C97 C70 P6 111(2) . . ?
C72 C71 P5 120.5(12) . . ?
C72 C71 C76 120.0 . . ?
C76 C71 P5 119.5(12) . . ?
C71 C72 H72 120.0 . . ?
C71 C72 C73 120.0 . . ?
C73 C72 H72 120.0 . . ?
C72 C73 H73 120.0 . . ?
C74 C73 C72 120.0 . . ?
C74 C73 H73 120.0 . . ?
C73 C74 H74 120.0 . . ?
C73 C74 C75 120.0 . . ?
C75 C74 H74 120.0 . . ?
C74 C75 H75 120.0 . . ?
C74 C75 C76 120.0 . . ?
C76 C75 H75 120.0 . . ?
C71 C76 H76 120.0 . . ?
C75 C76 C71 120.0 . . ?
C75 C76 H76 120.0 . . ?
C20 C77 H77 115.4 . . ?
C79 C77 C20 129(3) . . ?
C79 C77 H77 115.4 . . ?
C28 C78 H78 119.6 . . ?
C37 C78 C28 121(3) . . ?
C37 C78 H78 119.6 . . ?
C77 C79 H79 124.6 . . ?
C82 C79 C77 111(3) . . ?
C82 C79 H79 124.6 . . ?
C2 C80 C57 120(3) . . ?
C2 C80 H80 120.0 . . ?
C57 C80 H80 120.0 . . ?
C44 C81 H81 118.9 . . ?
C103 C81 C44 122(3) . . ?
C103 C81 H81 118.9 . . ?
C56 C82 H82 114.6 . . ?
C79 C82 C56 131(3) . . ?
C79 C82 H82 114.6 . . ?
C16 C83 C54 116(4) . . ?
C16 C83 H83 122.1 . . ?
C54 C83 H83 122.1 . . ?
C47 C84 C36 121(3) . . ?
C95 C84 C36 120(3) . . ?
C95 C84 C47 119(3) . . ?
C53 C85 H85 121.5 . . ?
C101 C85 C53 117(4) . . ?
C101 C85 H85 121.5 . . ?
C51 C86 P2 120(2) . . ?
C93 C86 P2 119(2) . . ?
C93 C86 C51 120(3) . . ?
C88 C87 H87 120.0 . . ?
C88 C87 C92 120.0 . . ?
C92 C87 H87 120.0 . . ?
C87 C88 H88 120.0 . . ?
C89 C88 C87 120.0 . . ?
C89 C88 H88 120.0 . . ?
C88 C89 H89 120.0 . . ?
C90 C89 C88 120.0 . . ?
C90 C89 H89 120.0 . . ?
C89 C90 H90 120.0 . . ?
C89 C90 C91 120.0 . . ?
C91 C90 H90 120.0 . . ?
C90 C91 H91 120.0 . . ?
C92 C91 C90 120.0 . . ?
C92 C91 H91 120.0 . . ?
C87 C92 P6 120.0(15) . . ?
C91 C92 P6 119.5(15) . . ?
C91 C92 C87 120.0 . . ?
C4 C93 C86 121(3) . . ?
C4 C93 H93 119.4 . . ?
C86 C93 H93 119.4 . . ?
C52 C94 C60 119(4) . . ?
C52 C94 H94 120.6 . . ?
C60 C94 H94 120.6 . . ?
C39 C95 P5 118(2) . . ?
C84 C95 P5 123(3) . . ?
C84 C95 C39 119(3) . . ?
C105 C96 H96 117.6 . . ?
C148 C96 H96 117.6 . . ?
C148 C96 C105 125(3) . . ?
C35 C97 C70 121(3) . . ?
C35 C97 H97 119.7 . . ?
C70 C97 H97 119.7 . . ?
C63 C98 H98 120.5 . . ?
C105 C98 C63 119(4) . . ?
C105 C98 H98 120.5 . . ?
C55 C99 P3 121(3) . . ?
C55 C99 C106 119(4) . . ?
C106 C99 P3 120(2) . . ?
C101 C100 H100 120.3 . . ?
C101 C100 C102 119(4) . . ?
C102 C100 H100 120.3 . . ?
C85 C101 C100 123(4) . . ?
C85 C101 H101 118.7 . . ?
C100 C101 H101 118.7 . . ?
C30 C102 C100 119(4) . . ?
C30 C102 H102 120.3 . . ?
C100 C102 H102 120.3 . . ?
C38 C103 H103 120.2 . . ?
C81 C103 C38 120(2) . . ?
C81 C103 H103 120.2 . . ?
C45 C104 H104 117.8 . . ?
C45 C104 C114 124(3) . . ?
C114 C104 H104 117.8 . . ?
C96 C105 H105 120.4 . . ?
C98 C105 C96 119(3) . . ?
C98 C105 H105 120.4 . . ?
C99 C106 H106 117.0 . . ?
C111 C106 C99 126(4) . . ?
C111 C106 H106 117.0 . . ?
C39 C107 C46 119(4) . . ?
C39 C107 H107 120.7 . . ?
C46 C107 H107 120.7 . . ?
C109 C108 H108 122.4 . . ?
C112 C108 H108 122.4 . . ?
C112 C108 C109 115(3) . . ?
C108 C109 H109 115.4 . . ?
C110 C109 C108 129(4) . . ?
C110 C109 H109 115.4 . . ?
C14 C110 H110 123.8 . . ?
C109 C110 C14 112(4) . . ?
C109 C110 H110 123.8 . . ?
C53 C111 C106 118(3) . . ?
C53 C111 H111 121.0 . . ?
C106 C111 H111 121.0 . . ?
C29 C112 H112 117.6 . . ?
C108 C112 C29 125(4) . . ?
C108 C112 H112 117.6 . . ?
C52 C113 H113 121.2 . . ?
C142 C113 C52 118(4) . . ?
C142 C113 H113 121.2 . . ?
C104 C114 H114 122.5 . . ?
C104 C114 C138 115(3) . . ?
C138 C114 H114 122.5 . . ?
C116 C115 H115 120.0 . . ?
C116 C115 C120 120.0 . . ?
C120 C115 H115 120.0 . . ?
C115 C116 H116 120.0 . . ?
C117 C116 C115 120.0 . . ?
C117 C116 H116 120.0 . . ?
C116 C117 P3 117.6(14) . . ?
C116 C117 C118 120.0 . . ?
C118 C117 P3 121.9(15) . . ?
C117 C118 H118 120.0 . . ?
C117 C118 C119 120.0 . . ?
C119 C118 H118 120.0 . . ?
C118 C119 H119 120.0 . . ?
C118 C119 C120 120.0 . . ?
C120 C119 H119 120.0 . . ?
C115 C120 H120 120.0 . . ?
C119 C120 C115 120.0 . . ?
C119 C120 H120 120.0 . . ?
C122 C121 H121 109.7 . . ?
C126 C121 H121 109.7 . . ?
C126 C121 C122 141(3) . . ?
C121 C122 C59 124(3) . . ?
C123 C122 C59 127(3) . . ?
C123 C122 C121 109(3) . . ?
C122 C123 C124 123(3) . . ?
C128 C123 C122 110(3) . . ?
C128 C123 C124 126(3) . . ?
C123 C124 H124 122.4 . . ?
C125 C124 C123 115(3) . . ?
C125 C124 H124 122.4 . . ?
C124 C125 H125 113.7 . . ?
C124 C125 C126 133(4) . . ?
C126 C125 H125 113.7 . . ?
C121 C126 C125 100(3) . . ?
C121 C126 H126 130.1 . . ?
C125 C126 H126 130.1 . . ?
C33 C127 H127 120.4 . . ?
C128 C127 C33 119(3) . . ?
C128 C127 H127 120.4 . . ?
C123 C128 C127 127(3) . . ?
C123 C128 H128 116.7 . . ?
C127 C128 H128 116.7 . . ?
C130 C129 C16 125(3) . . ?
C143 C129 C16 115(3) . . ?
C143 C129 C130 121(4) . . ?
C129 C130 C1 116(3) . . ?
C129 C130 C131 122(4) . . ?
C131 C130 C1 122(3) . . ?
C130 C131 H131 124.6 . . ?
C145 C131 C130 111(4) . . ?
C145 C131 H131 124.6 . . ?
C133 C132 H132 120.0 . . ?
C133 C132 C137 120.0 . . ?
C137 C132 H132 120.0 . . ?
C132 C133 H133 120.0 . . ?
C134 C133 C132 120.0 . . ?
C134 C133 H133 120.0 . . ?
C133 C134 H134 120.0 . . ?
C133 C134 C135 120.0 . . ?
C135 C134 H134 120.0 . . ?
C134 C135 H135 120.0 . . ?
C136 C135 C134 120.0 . . ?
C136 C135 H135 120.0 . . ?
C135 C136 H136 120.0 . . ?
C135 C136 C137 120.0 . . ?
C137 C136 H136 120.0 . . ?
C132 C137 P1 128.1(19) . . ?
C136 C137 P1 112(2) . . ?
C136 C137 C132 120.0 . . ?
C114 C138 H138 119.9 . . ?
C114 C138 C139 120(3) . . ?
C139 C138 H138 119.9 . . ?
C58 C139 C138 120(3) . . ?
C58 C139 H139 120.0 . . ?
C138 C139 H139 120.0 . . ?
C46 C140 H140 121.5 . . ?
C50 C140 C46 117(3) . . ?
C50 C140 H140 121.5 . . ?
C60 C141 H141 121.0 . . ?
C142 C141 C60 118(4) . . ?
C142 C141 H141 121.0 . . ?
C113 C142 H142 118.6 . . ?
C141 C142 C113 123(4) . . ?
C141 C142 H142 118.6 . . ?
C129 C143 H143 119.1 . . ?
C144 C143 C129 122(4) . . ?
C144 C143 H143 119.1 . . ?
C143 C144 H144 123.6 . . ?
C143 C144 C145 113(4) . . ?
C145 C144 H144 123.6 . . ?
C131 C145 C144 131(4) . . ?
C131 C145 H145 114.5 . . ?
C144 C145 H145 114.5 . . ?
C61 C148 H148 123.1 . . ?
C96 C148 C61 114(3) . . ?
C96 C148 H148 123.1 . . ?
C146 O7 H7A 108.0 . . ?
O5 C146 O7 121(3) . . ?
O6 C146 O5 122(3) . . ?
O6 C146 O7 117(3) . . ?
C147 O9 H9A 107.6 . . ?
O8 C147 O9 125(3) . . ?
O10 C147 O8 118(3) . . ?
O10 C147 O9 117(4) . . ?

loop_
_geom_bond_atom_site_label_1
_geom_bond_atom_site_label_2
_geom_bond_distance
_geom_bond_site_symmetry_2
_geom_bond_publ_flag
Au1 Au2 2.9006(15) . ?
Au1 S1 2.320(6) . ?
Au1 P1 2.263(9) . ?
Au2 Au3 2.6902(15) . ?
Au2 Au4 2.6525(17) . ?
Au2 Au5 2.9208(14) . ?
Au2 Au6 3.2112(15) . ?
Au2 P2 2.332(8) . ?
Au3 Au4 2.7278(18) . ?
Au3 Au5 2.8264(16) . ?
Au3 P3 2.278(8) . ?
Au4 Au5 2.8925(14) . ?
Au4 Au6 2.8440(16) . ?
Au4 S2 2.378(8) . ?
Au5 Au6 2.6512(14) . ?
Au5 Au8 2.6758(16) . ?
Au5 P4 2.287(6) . ?
Au6 Au7 2.9759(16) . ?
Au6 Au8 2.6668(14) . ?
Au6 S1 2.363(5) . ?
Au7 Au8 2.9721(15) . ?
Au7 S2 2.366(10) . ?
Au7 P6 2.278(9) . ?
Au8 P5 2.303(7) . ?
S1 C31 1.79(3) . ?
S2 C45 1.84(3) . ?
P1 C33 1.84(3) . ?
P1 C60 1.82(4) . ?
P1 C137 1.82(2) . ?
P2 C2 1.81(3) . ?
P2 C10 1.795(16) . ?
P2 C86 1.83(3) . ?
P3 C67 1.79(2) . ?
P3 C99 1.82(4) . ?
P3 C117 1.95(2) . ?
P4 C13 1.80(3) . ?
P4 C32 1.83(3) . ?
P4 C54 1.85(4) . ?
P5 C26 1.878(14) . ?
P5 C71 1.871(18) . ?
P5 C95 1.80(3) . ?
P6 C61 1.82(4) . ?
P6 C70 1.85(4) . ?
P6 C92 1.832(18) . ?
O1 C40 1.18(4) . ?
O2 H2 0.8200 . ?
O2 C40 1.35(4) . ?
O3 H3 0.8600 . ?
O3 C11 1.29(6) . ?
O4 C11 1.20(5) . ?
C1 C54 1.41(5) . ?
C1 C55 1.38(6) . ?
C1 C130 1.49(5) . ?
C2 C3 1.41(4) . ?
C2 C80 1.33(4) . ?
C3 H3A 0.9300 . ?
C3 C15 1.42(4) . ?
C4 H4 0.9300 . ?
C4 C41 1.38(4) . ?
C4 C93 1.34(4) . ?
C5 H5 0.9300 . ?
C5 C6 1.3900 . ?
C5 C10 1.3900 . ?
C6 H6 0.9300 . ?
C6 C7 1.3900 . ?
C7 H7 0.9300 . ?
C7 C8 1.3900 . ?
C8 H8 0.9300 . ?
C8 C9 1.3900 . ?
C9 H9 0.9300 . ?
C9 C10 1.3900 . ?
C11 C58 1.48(5) . ?
C12 C31 1.44(4) . ?
C12 C38 1.31(4) . ?
C12 C40 1.54(4) . ?
C13 C19 1.45(5) . ?
C13 C28 1.32(4) . ?
C14 C29 1.37(5) . ?
C14 C35 1.44(5) . ?
C14 C110 1.53(5) . ?
C15 H15 0.9300 . ?
C15 C34 1.29(4) . ?
C16 H16 0.9300 . ?
C16 C83 1.33(5) . ?
C16 C129 1.42(5) . ?
C17 H17 0.9300 . ?
C17 C18 1.391(13) . ?
C17 C62 1.39(5) . ?
C18 H18 0.9300 . ?
C18 C27 1.390(13) . ?
C19 H19 0.9300 . ?
C19 C43 1.43(4) . ?
C20 H20 0.9300 . ?
C20 C32 1.41(4) . ?
C20 C77 1.37(4) . ?
C21 H21 0.9300 . ?
C21 C22 1.3900 . ?
C21 C26 1.3900 . ?
C22 H22 0.9300 . ?
C22 C23 1.3900 . ?
C23 H23 0.9300 . ?
C23 C24 1.3900 . ?
C24 H24 0.9300 . ?
C24 C25 1.3900 . ?
C25 H25 0.9300 . ?
C25 C26 1.3900 . ?
C27 C41 1.391(13) . ?
C27 C51 1.48(4) . ?
C28 H28 0.9300 . ?
C28 C78 1.40(4) . ?
C29 C36 1.45(5) . ?
C29 C112 1.44(2) . ?
C30 C53 1.44(5) . ?
C30 C55 1.52(5) . ?
C30 C102 1.39(3) . ?
C31 C44 1.43(4) . ?
C32 C56 1.39(4) . ?
C33 C59 1.394(13) . ?
C33 C127 1.400(13) . ?
C34 H34 0.9300 . ?
C34 C57 1.36(4) . ?
C35 H35 0.9300 . ?
C35 C97 1.36(5) . ?
C36 C70 1.33(5) . ?
C36 C84 1.46(5) . ?
C37 H37 0.9300 . ?
C37 C43 1.38(4) . ?
C37 C78 1.28(4) . ?
C38 H38 0.9300 . ?
C38 C103 1.387(13) . ?
C39 H39 0.9300 . ?
C39 C95 1.47(5) . ?
C39 C107 1.386(13) . ?
C41 C42 1.42(4) . ?
C42 H42 0.9300 . ?
C42 C62 1.37(4) . ?
C43 H43 0.9300 . ?
C44 H44 0.9300 . ?
C44 C81 1.387(13) . ?
C45 C58 1.391(13) . ?
C45 C104 1.38(5) . ?
C46 C47 1.38(2) . ?
C46 C107 1.389(13) . ?
C46 C140 1.38(2) . ?
C47 C48 1.39(2) . ?
C47 C84 1.392(13) . ?
C48 H48 0.9300 . ?
C48 C49 1.38(2) . ?
C49 H49 0.9300 . ?
C49 C50 1.45(5) . ?
C50 H50 0.9300 . ?
C50 C140 1.36(3) . ?
C51 C59 1.44(2) . ?
C51 C86 1.44(4) . ?
C52 H52 0.9300 . ?
C52 C94 1.38(2) . ?
C52 C113 1.39(3) . ?
C53 C85 1.39(2) . ?
C53 C111 1.38(3) . ?
C54 C83 1.51(6) . ?
C55 C99 1.39(3) . ?
C56 H56 0.9300 . ?
C56 C82 1.42(4) . ?
C57 H57 0.9300 . ?
C57 C80 1.43(4) . ?
C58 C139 1.40(2) . ?
C59 C122 1.394(13) . ?
C60 C94 1.388(19) . ?
C60 C141 1.40(3) . ?
C61 C63 1.32(5) . ?
C61 C148 1.43(4) . ?
C62 H62 0.9300 . ?
C63 H63 0.9300 . ?
C63 C98 1.38(5) . ?
C64 H64 0.9300 . ?
C64 C65 1.3900 . ?
C64 C69 1.3900 . ?
C65 H65 0.9300 . ?
C65 C66 1.3900 . ?
C66 H66 0.9300 . ?
C66 C67 1.3900 . ?
C67 C68 1.3900 . ?
C68 H68 0.9300 . ?
C68 C69 1.3900 . ?
C69 H69 0.9300 . ?
C70 C97 1.52(5) . ?
C71 C72 1.3900 . ?
C71 C76 1.3900 . ?
C72 H72 0.9300 . ?
C72 C73 1.3900 . ?
C73 H73 0.9300 . ?
C73 C74 1.3900 . ?
C74 H74 0.9300 . ?
C74 C75 1.3900 . ?
C75 H75 0.9300 . ?
C75 C76 1.3900 . ?
C76 H76 0.9300 . ?
C77 H77 0.9300 . ?
C77 C79 1.35(5) . ?
C78 H78 0.9300 . ?
C79 H79 0.9300 . ?
C79 C82 1.31(5) . ?
C80 H80 0.9300 . ?
C81 H81 0.9300 . ?
C81 C103 1.386(13) . ?
C82 H82 0.9300 . ?
C83 H83 0.9300 . ?
C84 C95 1.387(13) . ?
C85 H85 0.9300 . ?
C85 C101 1.38(3) . ?
C86 C93 1.41(5) . ?
C87 H87 0.9300 . ?
C87 C88 1.3900 . ?
C87 C92 1.3900 . ?
C88 H88 0.9300 . ?
C88 C89 1.3900 . ?
C89 H89 0.9300 . ?
C89 C90 1.3900 . ?
C90 H90 0.9300 . ?
C90 C91 1.3900 . ?
C91 H91 0.9300 . ?
C91 C92 1.3900 . ?
C93 H93 0.9300 . ?
C94 H94 0.9300 . ?
C96 H96 0.9300 . ?
C96 C105 1.36(5) . ?
C96 C148 1.38(5) . ?
C97 H97 0.9300 . ?
C98 H98 0.9300 . ?
C98 C105 1.31(5) . ?
C99 C106 1.40(2) . ?
C100 H100 0.9300 . ?
C100 C101 1.40(3) . ?
C100 C102 1.41(5) . ?
C101 H101 0.9300 . ?
C102 H102 0.9300 . ?
C103 H103 0.9300 . ?
C104 H104 0.9300 . ?
C104 C114 1.389(13) . ?
C105 H105 0.9300 . ?
C106 H106 0.9300 . ?
C106 C111 1.39(2) . ?
C107 H107 0.9300 . ?
C108 H108 0.9300 . ?
C108 C109 1.38(3) . ?
C108 C112 1.32(5) . ?
C109 H109 0.9300 . ?
C109 C110 1.36(5) . ?
C110 H110 0.9300 . ?
C111 H111 0.9300 . ?
C112 H112 0.9300 . ?
C113 H113 0.9300 . ?
C113 C142 1.38(3) . ?
C114 H114 0.9300 . ?
C114 C138 1.389(13) . ?
C115 H115 0.9300 . ?
C115 C116 1.3900 . ?
C115 C120 1.3900 . ?
C116 H116 0.9300 . ?
C116 C117 1.3900 . ?
C117 C118 1.3900 . ?
C118 H118 0.9300 . ?
C118 C119 1.3900 . ?
C119 H119 0.9300 . ?
C119 C120 1.3900 . ?
C120 H120 0.9300 . ?
C121 H121 0.9300 . ?
C121 C122 1.390(13) . ?
C121 C126 1.390(13) . ?
C122 C123 1.389(13) . ?
C123 C124 1.393(13) . ?
C123 C128 1.384(13) . ?
C124 H124 0.9300 . ?
C124 C125 1.391(14) . ?
C125 H125 0.9300 . ?
C125 C126 1.392(13) . ?
C126 H126 0.9300 . ?
C127 H127 0.9300 . ?
C127 C128 1.387(13) . ?
C128 H128 0.9300 . ?
C129 C130 1.390(14) . ?
C129 C143 1.39(2) . ?
C130 C131 1.397(13) . ?
C131 H131 0.9300 . ?
C131 C145 1.39(2) . ?
C132 H132 0.9300 . ?
C132 C133 1.3900 . ?
C132 C137 1.3900 . ?
C133 H133 0.9300 . ?
C133 C134 1.3900 . ?
C134 H134 0.9300 . ?
C134 C135 1.3900 . ?
C135 H135 0.9300 . ?
C135 C136 1.3900 . ?
C136 H136 0.9300 . ?
C136 C137 1.3900 . ?
C138 H138 0.9300 . ?
C138 C139 1.45(5) . ?
C139 H139 0.9300 . ?
C140 H140 0.9300 . ?
C141 H141 0.9300 . ?
C141 C142 1.37(2) . ?
C142 H142 0.9300 . ?
C143 H143 0.9300 . ?
C143 C144 1.37(2) . ?
C144 H144 0.9300 . ?
C144 C145 1.391(14) . ?
C145 H145 0.9300 . ?
C148 H148 0.9300 . ?
O5 C146 1.315(13) . ?
O6 C146 1.315(13) . ?
O7 H7A 0.9600 . ?
O7 C146 1.372(13) . ?
O8 C147 1.38(5) . ?
O9 H9A 0.8201 . ?
O9 C147 1.39(5) . ?
O10 C147 1.33(5) . ?

loop_
_geom_torsion_atom_site_label_1
_geom_torsion_atom_site_label_2
_geom_torsion_atom_site_label_3
_geom_torsion_atom_site_label_4
_geom_torsion
_geom_torsion_site_symmetry_1
_geom_torsion_site_symmetry_2
_geom_torsion_site_symmetry_3
_geom_torsion_site_symmetry_4
_geom_torsion_publ_flag
Au1 S1 C31 C12 76(3) . . . . ?
Au1 S1 C31 C44 -106(2) . . . . ?
Au1 P1 C33 C59 -32(3) . . . . ?
Au1 P1 C33 C127 166(2) . . . . ?
Au1 P1 C60 C94 5(4) . . . . ?
Au1 P1 C60 C141 -176(3) . . . . ?
Au1 P1 C137 C132 -96.6(17) . . . . ?
Au1 P1 C137 C136 77.5(14) . . . . ?
Au2 P2 C2 C3 -42(2) . . . . ?
Au2 P2 C2 C80 136(2) . . . . ?
Au2 P2 C10 C5 0.1(13) . . . . ?
Au2 P2 C10 C9 176.6(8) . . . . ?
Au2 P2 C86 C51 -74(3) . . . . ?
Au2 P2 C86 C93 100(2) . . . . ?
Au3 P3 C67 C66 140.9(12) . . . . ?
Au3 P3 C67 C68 -35.1(14) . . . . ?
Au3 P3 C99 C55 -53(4) . . . . ?
Au3 P3 C99 C106 128(3) . . . . ?
Au4 S2 C45 C58 122(5) . . . . ?
Au4 S2 C45 C104 -63(5) . . . . ?
Au5 P4 C13 C19 37(2) . . . . ?
Au5 P4 C13 C28 -152(3) . . . . ?
Au5 P4 C32 C20 -144(2) . . . . ?
Au5 P4 C32 C56 30(3) . . . . ?
Au5 P4 C54 C1 -116(3) . . . . ?
Au5 P4 C54 C83 67(3) . . . . ?
Au6 S1 C31 C12 -173(2) . . . . ?
Au6 S1 C31 C44 6(3) . . . . ?
Au7 S2 C45 C58 -141(5) . . . . ?
Au7 S2 C45 C104 33(5) . . . . ?
Au7 P6 C61 C63 -150(3) . . . . ?
Au7 P6 C61 C148 22(3) . . . . ?
Au7 P6 C70 C36 -93(3) . . . . ?
Au7 P6 C70 C97 80(3) . . . . ?
Au7 P6 C92 C87 -158.5(11) . . . . ?
Au7 P6 C92 C91 14.0(15) . . . . ?
Au8 P5 C26 C21 163.6(11) . . . . ?
Au8 P5 C26 C25 -20.0(15) . . . . ?
Au8 P5 C71 C72 157.6(11) . . . . ?
Au8 P5 C71 C76 -22.4(14) . . . . ?
Au8 P5 C95 C39 140(2) . . . . ?
Au8 P5 C95 C84 -43(3) . . . . ?
S1 C31 C44 C81 -178(2) . . . . ?
S2 C45 C58 C11 8(9) . . . . ?
S2 C45 C58 C139 166(4) . . . . ?
S2 C45 C104 C114 176(5) . . . . ?
P1 C33 C59 C51 9(4) . . . . ?
P1 C33 C59 C122 -163(2) . . . . ?
P1 C33 C127 C128 169(2) . . . . ?
P1 C60 C94 C52 177(3) . . . . ?
P1 C60 C141 C142 -178(3) . . . . ?
P2 C2 C3 C15 176(2) . . . . ?
P2 C2 C80 C57 -179(2) . . . . ?
P2 C86 C93 C4 -167(3) . . . . ?
P3 C67 C68 C69 176.1(19) . . . . ?
P3 C99 C106 C111 173(3) . . . . ?
P3 C117 C118 C119 172(2) . . . . ?
P4 C13 C19 C43 178(2) . . . . ?
P4 C13 C28 C78 -177(2) . . . . ?
P4 C32 C56 C82 -176(2) . . . . ?
P4 C54 C83 C16 177(3) . . . . ?
P5 C71 C72 C73 -179.9(18) . . . . ?
P5 C71 C76 C75 179.9(18) . . . . ?
P6 C61 C63 C98 -178(3) . . . . ?
P6 C61 C148 C96 -180(3) . . . . ?
P6 C70 C97 C35 -179(3) . . . . ?
O3 C11 C58 C45 -141(6) . . . . ?
O3 C11 C58 C139 59(7) . . . . ?
O4 C11 C58 C45 29(10) . . . . ?
O4 C11 C58 C139 -130(6) . . . . ?
C1 C54 C83 C16 -1(6) . . . . ?
C1 C55 C99 P3 -4(6) . . . . ?
C1 C55 C99 C106 176(4) . . . . ?
C1 C130 C131 C145 -172(4) . . . . ?
C2 P2 C10 C5 118.6(14) . . . . ?
C2 P2 C10 C9 -64.9(15) . . . . ?
C2 P2 C86 C51 169(3) . . . . ?
C2 P2 C86 C93 -17(3) . . . . ?
C2 C3 C15 C34 8(4) . . . . ?
C3 C2 C80 C57 -2(4) . . . . ?
C3 C15 C34 C57 -11(4) . . . . ?
C4 C41 C42 C62 176(3) . . . . ?
C5 C6 C7 C8 0.0 . . . . ?
C6 C5 C10 P2 176.4(15) . . . . ?
C6 C5 C10 C9 0.0 . . . . ?
C6 C7 C8 C9 0.0 . . . . ?
C7 C8 C9 C10 0.0 . . . . ?
C8 C9 C10 P2 -176.5(15) . . . . ?
C8 C9 C10 C5 0.0 . . . . ?
C10 P2 C2 C3 -167(2) . . . . ?
C10 P2 C2 C80 11(3) . . . . ?
C10 P2 C86 C51 57(3) . . . . ?
C10 P2 C86 C93 -130(2) . . . . ?
C10 C5 C6 C7 0.0 . . . . ?
C11 C58 C139 C138 176(5) . . . . ?
C12 C31 C44 C81 1(5) . . . . ?
C12 C38 C103 C81 -2(5) . . . . ?
C13 P4 C32 C20 -25(3) . . . . ?
C13 P4 C32 C56 149(3) . . . . ?
C13 P4 C54 C1 127(4) . . . . ?
C13 P4 C54 C83 -50(3) . . . . ?
C13 C19 C43 C37 -2(4) . . . . ?
C13 C28 C78 C37 1(5) . . . . ?
C14 C29 C36 C70 2(6) . . . . ?
C14 C29 C36 C84 -179(3) . . . . ?
C14 C29 C112 C108 -10(6) . . . . ?
C14 C35 C97 C70 2(5) . . . . ?
C15 C34 C57 C80 8(4) . . . . ?
C16 C129 C130 C1 -4(6) . . . . ?
C16 C129 C130 C131 176(4) . . . . ?
C16 C129 C143 C144 -178(4) . . . . ?
C17 C18 C27 C41 -2(5) . . . . ?
C17 C18 C27 C51 180(3) . . . . ?
C18 C17 C62 C42 0(5) . . . . ?
C18 C27 C41 C4 -178(3) . . . . ?
C18 C27 C41 C42 6(5) . . . . ?
C18 C27 C51 C59 6(5) . . . . ?
C18 C27 C51 C86 180(3) . . . . ?
C19 C13 C28 C78 -6(5) . . . . ?
C20 C32 C56 C82 -3(5) . . . . ?
C20 C77 C79 C82 -6(5) . . . . ?
C21 C22 C23 C24 0.0 . . . . ?
C22 C21 C26 P5 176.4(19) . . . . ?
C22 C21 C26 C25 0.0 . . . . ?
C22 C23 C24 C25 0.0 . . . . ?
C23 C24 C25 C26 0.0 . . . . ?
C24 C25 C26 P5 -176.5(18) . . . . ?
C24 C25 C26 C21 0.0 . . . . ?
C26 P5 C71 C72 36.3(16) . . . . ?
C26 P5 C71 C76 -143.6(13) . . . . ?
C26 P5 C95 C39 -97(3) . . . . ?
C26 P5 C95 C84 80(3) . . . . ?
C26 C21 C22 C23 0.0 . . . . ?
C27 C41 C42 C62 -8(5) . . . . ?
C27 C51 C59 C33 -93(4) . . . . ?
C27 C51 C59 C122 78(4) . . . . ?
C27 C51 C86 P2 169(2) . . . . ?
C27 C51 C86 C93 -5(5) . . . . ?
C28 C13 C19 C43 6(4) . . . . ?
C29 C14 C35 C97 4(5) . . . . ?
C29 C14 C110 C109 -4(5) . . . . ?
C29 C36 C70 P6 176(3) . . . . ?
C29 C36 C70 C97 3(5) . . . . ?
C29 C36 C84 C47 88(4) . . . . ?
C29 C36 C84 C95 -91(4) . . . . ?
C30 C53 C85 C101 -1(6) . . . . ?
C30 C53 C111 C106 -6(6) . . . . ?
C30 C55 C99 P3 -172(3) . . . . ?
C30 C55 C99 C106 7(5) . . . . ?
C31 C12 C38 C103 5(5) . . . . ?
C31 C12 C40 O1 -23(5) . . . . ?
C31 C12 C40 O2 155(3) . . . . ?
C31 C44 C81 C103 3(5) . . . . ?
C32 P4 C13 C19 -84(2) . . . . ?
C32 P4 C13 C28 87(3) . . . . ?
C32 P4 C54 C1 14(4) . . . . ?
C32 P4 C54 C83 -163(2) . . . . ?
C32 C20 C77 C79 1(5) . . . . ?
C32 C56 C82 C79 -2(5) . . . . ?
C33 P1 C60 C94 -124(4) . . . . ?
C33 P1 C60 C141 55(4) . . . . ?
C33 P1 C137 C132 28.2(18) . . . . ?
C33 P1 C137 C136 -157.7(15) . . . . ?
C33 C59 C122 C121 170(3) . . . . ?
C33 C59 C122 C123 -7(5) . . . . ?
C33 C127 C128 C123 -7(5) . . . . ?
C34 C57 C80 C2 -1(4) . . . . ?
C35 C14 C29 C36 -6(6) . . . . ?
C35 C14 C29 C112 -180(3) . . . . ?
C35 C14 C110 C109 -176(3) . . . . ?
C36 C29 C112 C108 176(4) . . . . ?
C36 C70 C97 C35 -5(5) . . . . ?
C36 C84 C95 P5 8(5) . . . . ?
C36 C84 C95 C39 -175(3) . . . . ?
C38 C12 C31 S1 174(3) . . . . ?
C38 C12 C31 C44 -5(5) . . . . ?
C38 C12 C40 O1 157(3) . . . . ?
C38 C12 C40 O2 -25(4) . . . . ?
C40 C12 C31 S1 -6(4) . . . . ?
C40 C12 C31 C44 175(3) . . . . ?
C40 C12 C38 C103 -175(3) . . . . ?
C41 C4 C93 C86 -5(5) . . . . ?
C41 C27 C51 C59 -173(3) . . . . ?
C41 C27 C51 C86 1(5) . . . . ?
C41 C42 C62 C17 4(5) . . . . ?
C43 C37 C78 C28 3(5) . . . . ?
C44 C81 C103 C38 -3(5) . . . . ?
C45 C58 C139 C138 15(9) . . . . ?
C45 C104 C114 C138 20(9) . . . . ?
C46 C47 C48 C49 -5(5) . . . . ?
C46 C47 C84 C36 179(3) . . . . ?
C46 C47 C84 C95 -3(5) . . . . ?
C47 C46 C107 C39 4(5) . . . . ?
C47 C46 C140 C50 2(6) . . . . ?
C47 C48 C49 C50 1(5) . . . . ?
C47 C84 C95 P5 -171(3) . . . . ?
C47 C84 C95 C39 7(5) . . . . ?
C48 C47 C84 C36 -8(5) . . . . ?
C48 C47 C84 C95 170(3) . . . . ?
C48 C49 C50 C140 4(5) . . . . ?
C49 C50 C140 C46 -6(5) . . . . ?
C51 C27 C41 C4 1(5) . . . . ?
C51 C27 C41 C42 -175(3) . . . . ?
C51 C59 C122 C121 -2(5) . . . . ?
C51 C59 C122 C123 -178(3) . . . . ?
C51 C86 C93 C4 7(5) . . . . ?
C52 C113 C142 C141 -5(7) . . . . ?
C53 C30 C55 C1 -178(4) . . . . ?
C53 C30 C55 C99 -9(5) . . . . ?
C53 C30 C102 C100 2(6) . . . . ?
C53 C85 C101 C100 -7(6) . . . . ?
C54 P4 C13 C19 158(2) . . . . ?
C54 P4 C13 C28 -31(3) . . . . ?
C54 P4 C32 C20 85(3) . . . . ?
C54 P4 C32 C56 -101(3) . . . . ?
C54 C1 C55 C30 -105(5) . . . . ?
C54 C1 C55 C99 87(5) . . . . ?
C54 C1 C130 C129 -1(5) . . . . ?
C54 C1 C130 C131 179(4) . . . . ?
C55 C1 C54 P4 10(6) . . . . ?
C55 C1 C54 C83 -174(4) . . . . ?
C55 C1 C130 C129 176(4) . . . . ?
C55 C1 C130 C131 -4(6) . . . . ?
C55 C30 C53 C85 -175(4) . . . . ?
C55 C30 C53 C111 8(6) . . . . ?
C55 C30 C102 C100 180(3) . . . . ?
C55 C99 C106 C111 -6(6) . . . . ?
C58 C45 C104 C114 -10(10) . . . . ?
C59 C33 C127 C128 6(4) . . . . ?
C59 C51 C86 P2 -18(4) . . . . ?
C59 C51 C86 C93 169(3) . . . . ?
C59 C122 C123 C124 178(3) . . . . ?
C59 C122 C123 C128 6(5) . . . . ?
C60 P1 C33 C59 92(3) . . . . ?
C60 P1 C33 C127 -70(3) . . . . ?
C60 P1 C137 C132 134(2) . . . . ?
C60 P1 C137 C136 -52(2) . . . . ?
C60 C141 C142 C113 3(7) . . . . ?
C61 P6 C70 C36 144(3) . . . . ?
C61 P6 C70 C97 -43(3) . . . . ?
C61 P6 C92 C87 -36.8(18) . . . . ?
C61 P6 C92 C91 135.7(16) . . . . ?
C61 C63 C98 C105 -6(6) . . . . ?
C62 C17 C18 C27 -2(5) . . . . ?
C63 C61 C148 C96 -7(5) . . . . ?
C63 C98 C105 C96 -1(5) . . . . ?
C64 C65 C66 C67 0.0 . . . . ?
C65 C64 C69 C68 0.0 . . . . ?
C65 C66 C67 P3 -175.9(19) . . . . ?
C65 C66 C67 C68 0.0 . . . . ?
C66 C67 C68 C69 0.0 . . . . ?
C67 P3 C99 C55 -171(3) . . . . ?
C67 P3 C99 C106 10(4) . . . . ?
C67 C68 C69 C64 0.0 . . . . ?
C69 C64 C65 C66 0.0 . . . . ?
C70 P6 C61 C63 -25(4) . . . . ?
C70 P6 C61 C148 147(3) . . . . ?
C70 P6 C92 C87 73.7(18) . . . . ?
C70 P6 C92 C91 -113.8(17) . . . . ?
C70 C36 C84 C47 -94(4) . . . . ?
C70 C36 C84 C95 87(4) . . . . ?
C71 P5 C26 C21 -76.4(16) . . . . ?
C71 P5 C26 C25 100.0(15) . . . . ?
C71 P5 C95 C39 14(3) . . . . ?
C71 P5 C95 C84 -168(3) . . . . ?
C71 C72 C73 C74 0.0 . . . . ?
C72 C71 C76 C75 0.0 . . . . ?
C72 C73 C74 C75 0.0 . . . . ?
C73 C74 C75 C76 0.0 . . . . ?
C74 C75 C76 C71 0.0 . . . . ?
C76 C71 C72 C73 0.0 . . . . ?
C77 C20 C32 P4 177(2) . . . . ?
C77 C20 C32 C56 4(5) . . . . ?
C77 C79 C82 C56 6(5) . . . . ?
C78 C37 C43 C19 -2(5) . . . . ?
C80 C2 C3 C15 -2(4) . . . . ?
C83 C16 C129 C130 6(7) . . . . ?
C83 C16 C129 C143 -171(4) . . . . ?
C84 C36 C70 P6 -2(5) . . . . ?
C84 C36 C70 C97 -175(3) . . . . ?
C84 C47 C48 C49 -178(3) . . . . ?
C85 C53 C111 C106 176(4) . . . . ?
C86 P2 C2 C3 80(2) . . . . ?
C86 P2 C2 C80 -102(3) . . . . ?
C86 P2 C10 C5 -128.8(15) . . . . ?
C86 P2 C10 C9 47.6(17) . . . . ?
C86 C51 C59 C33 94(4) . . . . ?
C86 C51 C59 C122 -95(4) . . . . ?
C87 C88 C89 C90 0.0 . . . . ?
C88 C87 C92 P6 172.5(18) . . . . ?
C88 C87 C92 C91 0.0 . . . . ?
C88 C89 C90 C91 0.0 . . . . ?
C89 C90 C91 C92 0.0 . . . . ?
C90 C91 C92 P6 -172.5(17) . . . . ?
C90 C91 C92 C87 0.0 . . . . ?
C92 P6 C61 C63 88(3) . . . . ?
C92 P6 C61 C148 -100(3) . . . . ?
C92 P6 C70 C36 34(4) . . . . ?
C92 P6 C70 C97 -153(2) . . . . ?
C92 C87 C88 C89 0.0 . . . . ?
C93 C4 C41 C27 1(5) . . . . ?
C93 C4 C41 C42 177(3) . . . . ?
C94 C52 C113 C142 4(7) . . . . ?
C94 C60 C141 C142 1(7) . . . . ?
C95 P5 C26 C21 36.1(19) . . . . ?
C95 P5 C26 C25 -147.5(16) . . . . ?
C95 P5 C71 C72 -71.5(18) . . . . ?
C95 P5 C71 C76 108.6(16) . . . . ?
C95 C39 C107 C46 0(5) . . . . ?
C99 P3 C67 C66 -92.4(18) . . . . ?
C99 P3 C67 C68 91.7(17) . . . . ?
C99 C106 C111 C53 5(6) . . . . ?
C101 C100 C102 C30 -9(6) . . . . ?
C102 C30 C53 C85 4(6) . . . . ?
C102 C30 C53 C111 -173(4) . . . . ?
C102 C30 C55 C1 4(6) . . . . ?
C102 C30 C55 C99 173(4) . . . . ?
C102 C100 C101 C85 12(6) . . . . ?
C104 C45 C58 C11 -167(6) . . . . ?
C104 C45 C58 C139 -9(9) . . . . ?
C104 C114 C138 C139 -13(9) . . . . ?
C105 C96 C148 C61 1(5) . . . . ?
C107 C39 C95 P5 172(3) . . . . ?
C107 C39 C95 C84 -6(5) . . . . ?
C107 C46 C47 C48 -176(3) . . . . ?
C107 C46 C47 C84 -3(6) . . . . ?
C107 C46 C140 C50 -179(3) . . . . ?
C108 C109 C110 C14 1(6) . . . . ?
C109 C108 C112 C29 6(6) . . . . ?
C110 C14 C29 C36 -178(3) . . . . ?
C110 C14 C29 C112 9(5) . . . . ?
C110 C14 C35 C97 176(3) . . . . ?
C111 C53 C85 C101 176(4) . . . . ?
C112 C29 C36 C70 176(3) . . . . ?
C112 C29 C36 C84 -6(5) . . . . ?
C112 C108 C109 C110 -1(6) . . . . ?
C113 C52 C94 C60 0(7) . . . . ?
C114 C138 C139 C58 -4(9) . . . . ?
C115 C116 C117 P3 -173(2) . . . . ?
C115 C116 C117 C118 0.0 . . . . ?
C116 C115 C120 C119 0.0 . . . . ?
C116 C117 C118 C119 0.0 . . . . ?
C117 P3 C67 C66 15.6(18) . . . . ?
C117 P3 C67 C68 -160.3(13) . . . . ?
C117 P3 C99 C55 75(3) . . . . ?
C117 P3 C99 C106 -105(3) . . . . ?
C117 C118 C119 C120 0.0 . . . . ?
C118 C119 C120 C115 0.0 . . . . ?
C120 C115 C116 C117 0.0 . . . . ?
C121 C122 C123 C124 1(4) . . . . ?
C121 C122 C123 C128 -171(3) . . . . ?
C122 C121 C126 C125 0(6) . . . . ?
C122 C123 C124 C125 3(5) . . . . ?
C122 C123 C128 C127 1(5) . . . . ?
C123 C124 C125 C126 -7(6) . . . . ?
C124 C123 C128 C127 -171(3) . . . . ?
C124 C125 C126 C121 5(5) . . . . ?
C126 C121 C122 C59 180(4) . . . . ?
C126 C121 C122 C123 -3(6) . . . . ?
C127 C33 C59 C51 171(3) . . . . ?
C127 C33 C59 C122 0(4) . . . . ?
C128 C123 C124 C125 173(3) . . . . ?
C129 C16 C83 C54 -4(6) . . . . ?
C129 C130 C131 C145 7(6) . . . . ?
C129 C143 C144 C145 -5(6) . . . . ?
C130 C1 C54 P4 -174(3) . . . . ?
C130 C1 C54 C83 3(6) . . . . ?
C130 C1 C55 C30 79(5) . . . . ?
C130 C1 C55 C99 -89(5) . . . . ?
C130 C129 C143 C144 5(6) . . . . ?
C130 C131 C145 C144 -9(7) . . . . ?
C132 C133 C134 C135 0.0 . . . . ?
C133 C132 C137 P1 174(2) . . . . ?
C133 C132 C137 C136 0.0 . . . . ?
C133 C134 C135 C136 0.0 . . . . ?
C134 C135 C136 C137 0.0 . . . . ?
C135 C136 C137 P1 -174.6(18) . . . . ?
C135 C136 C137 C132 0.0 . . . . ?
C137 P1 C33 C59 -153(3) . . . . ?
C137 P1 C33 C127 45(3) . . . . ?
C137 P1 C60 C94 136(4) . . . . ?
C137 P1 C60 C141 -45(4) . . . . ?
C137 C132 C133 C134 0.0 . . . . ?
C140 C46 C47 C48 3(6) . . . . ?
C140 C46 C47 C84 177(4) . . . . ?
C140 C46 C107 C39 -176(3) . . . . ?
C141 C60 C94 C52 -2(7) . . . . ?
C143 C129 C130 C1 174(4) . . . . ?
C143 C129 C130 C131 -6(6) . . . . ?
C143 C144 C145 C131 7(7) . . . . ?
C148 C61 C63 C98 10(5) . . . . ?
C148 C96 C105 C98 3(6) . . . . ?

loop_
_smtbx_masks_void_nr
_smtbx_masks_void_average_x
_smtbx_masks_void_average_y
_smtbx_masks_void_average_z
_smtbx_masks_void_volume
_smtbx_masks_void_count_electrons
_smtbx_masks_void_content
1 -0.535 -0.597 -0.057 5311.1 1042.6 ?
